data_2311668
loop_
_publ_author_name
'Gholivand, Khodayar'
'Molaei, Foroogh'
'Hosseini, Mahdieh'

_publ_section_title
;
 Phosphoramides bearing isoxazole derivative: spectroscopic and structural
 characterization, study of hydrogen-bonding interactions and two
 lanthanide complexes (LnIII = Ce and Eu).
;
_journal_issue 'Pt 2'
_journal_name_full 'Acta crystallographica Section B, Structural science, crystal engineering and materials'
_journal_page_first 176
_journal_page_last 185
_journal_paper_doi 10.1107/S2052520615003297
_journal_volume 71
_journal_year 2015
_chemical_formula_moiety 'C34 H36 Eu N7 O14 P2, C2 H6 O'
_chemical_formula_sum 'C36 H42 Eu N7 O15 P2'
_chemical_formula_weight 1026.67
_space_group_IT_number 14
_space_group_name_Hall '-P 2yn'
_space_group_name_H-M_alt 'P 1 21/n 1'
_symmetry_cell_setting monoclinic
_symmetry_space_group_name_Hall '-P 2yn'
_symmetry_space_group_name_H-M 'P 1 21/n 1'
_atom_sites_solution_hydrogens mixed
_atom_sites_solution_primary direct
_atom_sites_solution_secondary difmap
_audit_creation_method SHELXL-97
_cell_angle_alpha 90.00
_cell_angle_beta 96.1680(10)
_cell_angle_gamma 90.00
_cell_formula_units_Z 8
_cell_length_a 14.8395(5)
_cell_length_b 15.8178(5)
_cell_length_c 36.7471(11)
_cell_measurement_reflns_used 954
_cell_measurement_temperature 100(2)
_cell_measurement_theta_max 29
_cell_measurement_theta_min 3
_cell_volume 8575.6(5)
_computing_cell_refinement 'SAINTPlus, v. 6.2 (Bruker, 2001)'
_computing_data_collection 'APEX2 (Bruker, 2005)'
_computing_data_reduction 'SAINTPlus, v. 6.2 (Bruker, 2001)'
_computing_molecular_graphics 'SHELXTL (Sheldrick, 2008)'
_computing_publication_material 'SHELXTL (Sheldrick, 2008)'
_computing_structure_refinement 'SHELXTL (Sheldrick, 2008)'
_computing_structure_solution 'SHELXTL (Sheldrick, 2008)'
_diffrn_ambient_temperature 100(2)
_diffrn_measured_fraction_theta_full 0.999
_diffrn_measured_fraction_theta_max 0.999
_diffrn_measurement_device_type 'Bruker APEX II CCD area detector'
_diffrn_measurement_method 'omega scans'
_diffrn_radiation_monochromator graphite
_diffrn_radiation_source 'fine-focus sealed tube'
_diffrn_radiation_type MoK\a
_diffrn_radiation_wavelength 0.71073
_diffrn_reflns_av_R_equivalents 0.0360
_diffrn_reflns_av_sigmaI/netI 0.0281
_diffrn_reflns_limit_h_max 20
_diffrn_reflns_limit_h_min -20
_diffrn_reflns_limit_k_max 21
_diffrn_reflns_limit_k_min -21
_diffrn_reflns_limit_l_max 50
_diffrn_reflns_limit_l_min -50
_diffrn_reflns_number 104605
_diffrn_reflns_theta_full 29.00
_diffrn_reflns_theta_max 29.00
_diffrn_reflns_theta_min 1.70
_exptl_absorpt_coefficient_mu 1.612
_exptl_absorpt_correction_T_max 0.855
_exptl_absorpt_correction_T_min 0.771
_exptl_absorpt_correction_type multi-scan
_exptl_absorpt_process_details 'SADABS (Sheldrick, 2003)'
_exptl_crystal_colour colourless
_exptl_crystal_density_diffrn 1.590
_exptl_crystal_density_method 'not measured'
_exptl_crystal_description Prism
_exptl_crystal_F_000 4160
_exptl_crystal_size_max 0.17
_exptl_crystal_size_mid 0.12
_exptl_crystal_size_min 0.10
_refine_diff_density_max 0.925
_refine_diff_density_min -1.442
_refine_ls_extinction_method none
_refine_ls_goodness_of_fit_ref 1.011
_refine_ls_hydrogen_treatment mixed
_refine_ls_matrix_type full
_refine_ls_number_parameters 1176
_refine_ls_number_reflns 22773
_refine_ls_number_restraints 0
_refine_ls_restrained_S_all 1.011
_refine_ls_R_factor_all 0.0397
_refine_ls_R_factor_gt 0.0287
_refine_ls_shift/su_max 0.004
_refine_ls_shift/su_mean 0.000
_refine_ls_structure_factor_coef Fsqd
_refine_ls_weighting_details 'calc w=1/[\s^2^(Fo^2^)+(0.0191P)^2^+13.8245P] where P=(Fo^2^+2Fc^2^)/3'
_refine_ls_weighting_scheme calc
_refine_ls_wR_factor_gt 0.0571
_refine_ls_wR_factor_ref 0.0620
_reflns_number_gt 18894
_reflns_number_total 22773
_reflns_threshold_expression I>2\s(I)
_cod_data_source_file eb5037sup1.cif
_cod_data_source_block IGE
_cod_original_sg_symbol_H-M 'P 21/n'
_cod_database_code 2311668

loop_
_symmetry_equiv_pos_as_xyz
'x, y, z'
'-x+1/2, y+1/2, -z+1/2'
'-x, -y, -z'
'x-1/2, -y-1/2, z-1/2'

loop_
_atom_site_type_symbol
_atom_site_label
_atom_site_fract_x
_atom_site_fract_y
_atom_site_fract_z
_atom_site_U_iso_or_equiv
_atom_site_adp_type
_atom_site_calc_flag
_atom_site_refinement_flags
_atom_site_occupancy
_atom_site_symmetry_multiplicity
_atom_site_disorder_assembly
_atom_site_disorder_group
Eu Eu1A 0.731265(7) 0.521073(7) 0.875513(3) 0.01089(3) Uani d . 1 1 . .
P P1A 0.52326(4) 0.63898(4) 0.879285(16) 0.01315(11) Uani d . 1 1 . .
P P2A 0.96823(4) 0.62481(4) 0.878464(16) 0.01363(11) Uani d . 1 1 . .
O O1A 0.76565(12) 0.52959(11) 0.80942(4) 0.0204(3) Uani d . 1 1 . .
O O2A 0.64615(12) 0.45960(11) 0.81978(5) 0.0210(4) Uani d . 1 1 . .
O O3A 0.69597(15) 0.45132(12) 0.76627(5) 0.0298(4) Uani d . 1 1 . .
O O4A 0.82543(12) 0.39673(11) 0.85542(5) 0.0229(4) Uani d . 1 1 . .
O O5A 0.83595(12) 0.42192(11) 0.91352(5) 0.0206(4) Uani d . 1 1 . .
O O6A 0.91879(15) 0.32354(13) 0.89296(7) 0.0427(6) Uani d . 1 1 . .
O O7A 0.66773(11) 0.46032(10) 0.93622(4) 0.0177(3) Uani d . 1 1 . .
O O8A 0.64547(11) 0.38770(10) 0.88616(4) 0.0157(3) Uani d . 1 1 . .
O O9A 0.57258(12) 0.35503(11) 0.93268(5) 0.0224(4) Uani d . 1 1 . .
O O11A 0.57892(11) 0.56003(10) 0.88092(5) 0.0160(3) Uani d . 1 1 . .
O O12A 0.87849(11) 0.58178(10) 0.87358(4) 0.0160(3) Uani d . 1 1 . .
O O13A 0.75721(11) 0.70998(10) 0.82566(4) 0.0174(3) Uani d . 1 1 . .
O O14A 0.81385(12) 0.83531(11) 0.92168(5) 0.0215(4) Uani d . 1 1 . .
N N1A 0.70249(14) 0.47955(13) 0.79743(5) 0.0193(4) Uani d . 1 1 . .
N N2A 0.86113(14) 0.37940(13) 0.88759(6) 0.0220(4) Uani d . 1 1 . .
N N3A 0.62811(13) 0.40057(12) 0.91891(5) 0.0145(4) Uani d . 1 1 . .
N N4A 0.69863(13) 0.67453(12) 0.84935(5) 0.0143(4) Uani d . 1 1 . .
N N5A 0.58677(13) 0.72548(12) 0.88385(6) 0.0149(4) Uani d . 1 1 . .
H H5A 0.571(2) 0.7636(19) 0.8949(8) 0.022(8) Uiso d . 1 1 . .
N N6A 0.85515(13) 0.76069(12) 0.91034(6) 0.0180(4) Uani d . 1 1 . .
N N7A 0.96629(13) 0.72868(12) 0.87176(5) 0.0162(4) Uani d . 1 1 . .
C C3A 0.65285(15) 0.73918(14) 0.86072(6) 0.0133(4) Uani d . 1 1 . .
C C4A 0.68014(16) 0.81689(15) 0.84625(6) 0.0174(5) Uani d . 1 1 . .
H H4AA 0.6581 0.8719 0.8506 0.021 Uiso calc R 1 1 . .
C C5A 0.74482(17) 0.79473(15) 0.82486(6) 0.0182(5) Uani d . 1 1 . .
C C6A 0.8007(2) 0.84253(17) 0.80083(7) 0.0290(6) Uani d . 1 1 . .
H H6AA 0.8647 0.8282 0.8071 0.044 Uiso calc R 1 1 . .
H H6AB 0.7920 0.9033 0.8043 0.044 Uiso calc R 1 1 . .
H H6AC 0.7822 0.8277 0.7752 0.044 Uiso calc R 1 1 . .
C C7A 0.91485(16) 0.78613(15) 0.88888(6) 0.0164(4) Uani d . 1 1 . .
C C8A 0.91674(18) 0.87557(15) 0.88552(7) 0.0218(5) Uani d . 1 1 . .
H H8AA 0.9547 0.9089 0.8720 0.026 Uiso calc R 1 1 . .
C C9A 0.8523(2) 0.90215(16) 0.90593(7) 0.0255(5) Uani d . 1 1 . .
C C10A 0.8142(3) 0.98638(19) 0.91392(9) 0.0471(9) Uani d . 1 1 . .
H H10A 0.7749 1.0062 0.8925 0.071 Uiso calc R 1 1 . .
H H10B 0.8639 1.0267 0.9196 0.071 Uiso calc R 1 1 . .
H H10C 0.7789 0.9817 0.9349 0.071 Uiso calc R 1 1 . .
C C11A 0.45720(15) 0.64622(15) 0.83550(6) 0.0160(4) Uani d . 1 1 . .
C C12A 0.44376(16) 0.57329(15) 0.81390(7) 0.0191(5) Uani d . 1 1 . .
H H12A 0.4677 0.5206 0.8228 0.023 Uiso calc R 1 1 . .
C C13A 0.39503(17) 0.57856(17) 0.77938(7) 0.0230(5) Uani d . 1 1 . .
H H13A 0.3854 0.5292 0.7648 0.028 Uiso calc R 1 1 . .
C C14A 0.36048(17) 0.65564(18) 0.76626(7) 0.0247(5) Uani d . 1 1 . .
H H14A 0.3272 0.6588 0.7427 0.030 Uiso calc R 1 1 . .
C C15A 0.37440(17) 0.72814(17) 0.78746(7) 0.0229(5) Uani d . 1 1 . .
H H15A 0.3509 0.7808 0.7783 0.028 Uiso calc R 1 1 . .
C C16A 0.42257(16) 0.72400(15) 0.82205(7) 0.0184(5) Uani d . 1 1 . .
H H16A 0.4320 0.7736 0.8365 0.022 Uiso calc R 1 1 . .
C C17A 0.45667(15) 0.64776(14) 0.91680(6) 0.0153(4) Uani d . 1 1 . .
C C18A 0.38316(16) 0.70277(15) 0.91627(7) 0.0179(5) Uani d . 1 1 . .
H H18A 0.3628 0.7329 0.8946 0.021 Uiso calc R 1 1 . .
C C19A 0.33970(16) 0.71333(16) 0.94783(7) 0.0202(5) Uani d . 1 1 . .
H H19A 0.2896 0.7508 0.9477 0.024 Uiso calc R 1 1 . .
C C20A 0.36976(17) 0.66908(16) 0.97949(7) 0.0208(5) Uani d . 1 1 . .
H H20A 0.3406 0.6769 1.0010 0.025 Uiso calc R 1 1 . .
C C21A 0.44213(17) 0.61359(16) 0.97977(7) 0.0218(5) Uani d . 1 1 . .
H H21A 0.4620 0.5831 1.0014 0.026 Uiso calc R 1 1 . .
C C22A 0.48558(16) 0.60237(16) 0.94862(7) 0.0196(5) Uani d . 1 1 . .
H H22A 0.5349 0.5640 0.9488 0.023 Uiso calc R 1 1 . .
C C23A 1.04230(15) 0.59356(14) 0.84562(6) 0.0164(4) Uani d . 1 1 . .
C C24A 1.13273(16) 0.62031(16) 0.85021(7) 0.0202(5) Uani d . 1 1 . .
H H24A 1.1553 0.6509 0.8715 0.024 Uiso calc R 1 1 . .
C C25A 1.18910(17) 0.60196(17) 0.82358(7) 0.0227(5) Uani d . 1 1 . .
H H25A 1.2504 0.6202 0.8265 0.027 Uiso calc R 1 1 . .
C C26A 1.15602(18) 0.55697(18) 0.79259(7) 0.0255(5) Uani d . 1 1 . .
H H26A 1.1947 0.5448 0.7743 0.031 Uiso calc R 1 1 . .
C C27A 1.06664(18) 0.52974(18) 0.78827(8) 0.0286(6) Uani d . 1 1 . .
H H27A 1.0446 0.4986 0.7670 0.034 Uiso calc R 1 1 . .
C C28A 1.00911(17) 0.54755(17) 0.81471(7) 0.0231(5) Uani d . 1 1 . .
H H28A 0.9480 0.5286 0.8118 0.028 Uiso calc R 1 1 . .
C C29A 1.02631(15) 0.60557(15) 0.92308(6) 0.0165(4) Uani d . 1 1 . .
C C30A 1.07679(16) 0.66720(16) 0.94296(7) 0.0199(5) Uani d . 1 1 . .
H H30A 1.0779 0.7234 0.9339 0.024 Uiso calc R 1 1 . .
C C31A 1.12583(17) 0.64672(18) 0.97626(7) 0.0240(5) Uani d . 1 1 . .
H H31A 1.1600 0.6892 0.9898 0.029 Uiso calc R 1 1 . .
C C32A 1.1253(2) 0.5659(2) 0.98970(8) 0.0346(7) Uani d . 1 1 . .
H H32A 1.1590 0.5525 1.0124 0.042 Uiso calc R 1 1 . .
C C33A 1.0753(3) 0.5039(2) 0.96995(10) 0.0510(10) Uani d . 1 1 . .
H H33A 1.0749 0.4478 0.9791 0.061 Uiso calc R 1 1 . .
C C34A 1.0259(2) 0.52355(18) 0.93683(9) 0.0369(7) Uani d . 1 1 . .
H H34A 0.9916 0.4809 0.9235 0.044 Uiso calc R 1 1 . .
Eu Eu1B 0.649778(7) 0.979599(7) 0.118723(3) 0.01061(3) Uani d . 1 1 . .
P P1B 0.43904(4) 0.86475(4) 0.119313(15) 0.01189(10) Uani d . 1 1 . .
P P2B 0.87874(4) 0.86760(4) 0.114352(16) 0.01318(11) Uani d . 1 1 . .
O O1B 0.73087(11) 0.97595(11) 0.18335(4) 0.0184(3) Uani d . 1 1 . .
O O2B 0.60662(12) 1.04801(11) 0.17602(5) 0.0207(4) Uani d . 1 1 . .
O O3B 0.69626(13) 1.05970(11) 0.22696(5) 0.0250(4) Uani d . 1 1 . .
O O4B 0.73168(11) 1.06776(10) 0.07496(4) 0.0181(3) Uani d . 1 1 . .
O O5B 0.76262(12) 1.10238(11) 0.13176(5) 0.0204(4) Uani d . 1 1 . .
O O6B 0.84147(13) 1.15625(13) 0.09074(6) 0.0350(5) Uani d . 1 1 . .
O O7B 0.54537(11) 1.03847(10) 0.06002(4) 0.0171(3) Uani d . 1 1 . .
O O8B 0.55928(11) 1.11290(10) 0.10970(4) 0.0156(3) Uani d . 1 1 . .
O O9B 0.44789(12) 1.13850(11) 0.06734(5) 0.0232(4) Uani d . 1 1 . .
O O10B 0.64226(11) 0.87801(10) 0.06875(4) 0.0159(3) Uani d . 1 1 . .
O O11B 0.49474(10) 0.94327(10) 0.11825(4) 0.0148(3) Uani d . 1 1 . .
O O12B 0.79539(10) 0.91804(10) 0.11809(4) 0.0151(3) Uani d . 1 1 . .
O O13B 0.70094(11) 0.79116(10) 0.17277(4) 0.0168(3) Uani d . 1 1 . .
O O14B 0.70413(12) 0.65373(10) 0.07544(5) 0.0204(4) Uani d . 1 1 . .
N N1B 0.67841(14) 1.02871(12) 0.19654(5) 0.0170(4) Uani d . 1 1 . .
N N2B 0.78004(14) 1.10984(13) 0.09872(6) 0.0200(4) Uani d . 1 1 . .
N N3B 0.51640(13) 1.09721(12) 0.07853(5) 0.0158(4) Uani d . 1 1 . .
N N4B 0.63180(12) 0.82686(12) 0.14813(5) 0.0142(4) Uani d . 1 1 . .
N N5B 0.49878(13) 0.77773(12) 0.11457(5) 0.0133(4) Uani d . 1 1 . .
H H5B 0.4772(19) 0.7394(18) 0.1028(8) 0.017(7) Uiso d . 1 1 . .
N N6B 0.74606(13) 0.73052(12) 0.08773(5) 0.0167(4) Uani d . 1 1 . .
N N7B 0.87501(14) 0.76751(12) 0.12691(6) 0.0173(4) Uani d . 1 1 . .
H H7B 0.908(2) 0.750(2) 0.1426(8) 0.026(8) Uiso d . 1 1 . .
C C1B 0.61661(17) 0.87192(16) 0.02955(6) 0.0203(5) Uani d . 1 1 . .
H H1BA 0.6719 0.8696 0.0167 0.024 Uiso calc R 1 1 . .
H H1BB 0.5818 0.9229 0.0210 0.024 Uiso calc R 1 1 . .
C C2B 0.55985(19) 0.79418(17) 0.02014(7) 0.0267(6) Uani d . 1 1 . .
H H2BA 0.5462 0.7901 -0.0065 0.040 Uiso calc R 1 1 . .
H H2BB 0.5032 0.7982 0.0315 0.040 Uiso calc R 1 1 . .
H H2BC 0.5934 0.7438 0.0293 0.040 Uiso calc R 1 1 . .
C C3B 0.57679(15) 0.76330(14) 0.13794(6) 0.0130(4) Uani d . 1 1 . .
C C4B 0.60782(16) 0.68582(15) 0.15420(6) 0.0177(5) Uani d . 1 1 . .
H H4BA 0.5809 0.6315 0.1509 0.021 Uiso calc R 1 1 . .
C C5B 0.68446(17) 0.70727(15) 0.17540(6) 0.0185(5) Uani d . 1 1 . .
C C6B 0.74975(19) 0.65909(18) 0.20105(8) 0.0292(6) Uani d . 1 1 . .
H H6BA 0.8116 0.6704 0.1954 0.044 Uiso calc R 1 1 . .
H H6BB 0.7370 0.5985 0.1984 0.044 Uiso calc R 1 1 . .
H H6BC 0.7436 0.6766 0.2262 0.044 Uiso calc R 1 1 . .
C C7B 0.81683(16) 0.70755(14) 0.11004(6) 0.0159(4) Uani d . 1 1 . .
C C8B 0.82454(18) 0.61846(15) 0.11382(8) 0.0243(5) Uani d . 1 1 . .
H H8BA 0.8692 0.5871 0.1286 0.029 Uiso calc R 1 1 . .
C C9B 0.75367(19) 0.58879(16) 0.09149(8) 0.0280(6) Uani d . 1 1 . .
C C10B 0.7194(3) 0.50267(18) 0.08138(12) 0.0537(11) Uani d . 1 1 . .
H H10D 0.6990 0.5009 0.0551 0.081 Uiso calc R 1 1 . .
H H10E 0.6685 0.4891 0.0953 0.081 Uiso calc R 1 1 . .
H H10F 0.7680 0.4613 0.0871 0.081 Uiso calc R 1 1 . .
C C11B 0.35181(15) 0.85824(14) 0.08173(6) 0.0141(4) Uani d . 1 1 . .
C C12B 0.27516(15) 0.80745(15) 0.08262(6) 0.0166(4) Uani d . 1 1 . .
H H12B 0.2661 0.7769 0.1042 0.020 Uiso calc R 1 1 . .
C C13B 0.21219(16) 0.80180(15) 0.05185(7) 0.0197(5) Uani d . 1 1 . .
H H13B 0.1598 0.7675 0.0524 0.024 Uiso calc R 1 1 . .
C C14B 0.22596(17) 0.84654(16) 0.02030(7) 0.0209(5) Uani d . 1 1 . .
H H14B 0.1828 0.8425 -0.0007 0.025 Uiso calc R 1 1 . .
C C15B 0.30188(17) 0.89677(16) 0.01918(7) 0.0212(5) Uani d . 1 1 . .
H H15B 0.3109 0.9268 -0.0025 0.025 Uiso calc R 1 1 . .
C C16B 0.36497(16) 0.90327(15) 0.04987(6) 0.0180(5) Uani d . 1 1 . .
H H16B 0.4169 0.9382 0.0493 0.022 Uiso calc R 1 1 . .
C C17B 0.39465(15) 0.85706(14) 0.16274(6) 0.0135(4) Uani d . 1 1 . .
C C18B 0.39156(15) 0.92941(15) 0.18448(6) 0.0175(5) Uani d . 1 1 . .
H H18B 0.4115 0.9822 0.1760 0.021 Uiso calc R 1 1 . .
C C19B 0.35910(16) 0.92387(17) 0.21863(7) 0.0211(5) Uani d . 1 1 . .
H H19B 0.3567 0.9730 0.2334 0.025 Uiso calc R 1 1 . .
C C20B 0.33033(17) 0.84670(17) 0.23110(7) 0.0228(5) Uani d . 1 1 . .
H H20B 0.3080 0.8431 0.2543 0.027 Uiso calc R 1 1 . .
C C21B 0.33409(17) 0.77453(17) 0.20962(7) 0.0222(5) Uani d . 1 1 . .
H H21B 0.3145 0.7218 0.2183 0.027 Uiso calc R 1 1 . .
C C22B 0.36626(16) 0.77938(15) 0.17561(6) 0.0181(5) Uani d . 1 1 . .
H H22B 0.3690 0.7300 0.1611 0.022 Uiso calc R 1 1 . .
C C23B 0.90561(15) 0.86713(15) 0.06782(6) 0.0177(5) Uani d . 1 1 . .
C C24B 0.8849(2) 0.93786(18) 0.04589(7) 0.0286(6) Uani d . 1 1 . .
H H24B 0.8545 0.9847 0.0552 0.034 Uiso calc R 1 1 . .
C C25B 0.9091(2) 0.9397(2) 0.01015(8) 0.0399(8) Uani d . 1 1 . .
H H25B 0.8955 0.9881 -0.0048 0.048 Uiso calc R 1 1 . .
C C26B 0.9526(2) 0.8714(2) -0.00347(8) 0.0364(7) Uani d . 1 1 . .
H H26B 0.9696 0.8731 -0.0277 0.044 Uiso calc R 1 1 . .
C C27B 0.97164(18) 0.8008(2) 0.01790(8) 0.0305(6) Uani d . 1 1 . .
H H27B 1.0006 0.7535 0.0082 0.037 Uiso calc R 1 1 . .
C C28B 0.94879(16) 0.79807(17) 0.05352(7) 0.0226(5) Uani d . 1 1 . .
H H28B 0.9625 0.7493 0.0682 0.027 Uiso calc R 1 1 . .
C C29B 0.97375(15) 0.90382(14) 0.14429(6) 0.0156(4) Uani d . 1 1 . .
C C30B 1.06084(16) 0.87498(16) 0.14014(7) 0.0207(5) Uani d . 1 1 . .
H H30B 1.0714 0.8414 0.1196 0.025 Uiso calc R 1 1 . .
C C31B 1.13231(17) 0.89586(17) 0.16636(7) 0.0255(6) Uani d . 1 1 . .
H H31B 1.1917 0.8760 0.1638 0.031 Uiso calc R 1 1 . .
C C32B 1.11686(17) 0.94545(17) 0.19613(7) 0.0238(5) Uani d . 1 1 . .
H H32B 1.1656 0.9585 0.2142 0.029 Uiso calc R 1 1 . .
C C33B 1.03076(17) 0.97626(16) 0.19977(7) 0.0220(5) Uani d . 1 1 . .
H H33B 1.0211 1.0118 0.2198 0.026 Uiso calc R 1 1 . .
C C34B 0.95867(16) 0.95506(15) 0.17409(7) 0.0183(5) Uani d . 1 1 . .
H H34B 0.8994 0.9752 0.1768 0.022 Uiso calc R 1 1 . .
O O10A 0.75961(11) 0.61770(10) 0.92720(4) 0.0188(3) Uani d . 1 1 . .
C C2A 0.7839(4) 0.6857(3) 0.98813(13) 0.0302(11) Uani d P 0.60 1 A 1
H H2AA 0.7608 0.6871 1.0121 0.045 Uiso calc PR 0.60 1 A 1
H H2AB 0.7854 0.7433 0.9783 0.045 Uiso calc PR 0.60 1 A 1
H H2AC 0.8453 0.6620 0.9907 0.045 Uiso calc PR 0.60 1 A 1
C C1A 0.7239(4) 0.6325(3) 0.96279(13) 0.0291(11) Uani d P 0.60 1 A 1
H H1AA 0.6639 0.6601 0.9583 0.035 Uiso calc PR 0.60 1 A 1
H H1AB 0.7152 0.5773 0.9746 0.035 Uiso calc PR 0.60 1 A 1
C C1'A 0.7755(6) 0.6186(4) 0.96435(17) 0.0218(13) Uani d P 0.40 1 A 2
H H1'A 0.8417 0.6190 0.9716 0.026 Uiso calc PR 0.40 1 A 2
H H1'B 0.7503 0.5665 0.9743 0.026 Uiso calc PR 0.40 1 A 2
C C2'A 0.7323(6) 0.6965(6) 0.9807(2) 0.0339(18) Uani d P 0.40 1 A 2
H H2'A 0.7427 0.6941 1.0075 0.051 Uiso calc PR 0.40 1 A 2
H H2'B 0.6670 0.6970 0.9731 0.051 Uiso calc PR 0.40 1 A 2
H H2'C 0.7597 0.7481 0.9720 0.051 Uiso calc PR 0.40 1 A 2
O O1S 0.07558(12) 0.82275(12) 0.82735(5) 0.0235(4) Uani d . 1 1 . .
C C1S 0.11108(18) 0.81660(19) 0.79263(7) 0.0282(6) Uani d . 1 1 . .
H H1SA 0.1647 0.7790 0.7947 0.034 Uiso calc R 1 1 . .
H H1SB 0.1300 0.8732 0.7848 0.034 Uiso calc R 1 1 . .
O O2S -0.00007(14) 0.68435(13) 0.17818(5) 0.0321(4) Uani d . 1 1 . .
C C2S 0.0388(2) 0.7816(2) 0.76495(8) 0.0376(7) Uani d . 1 1 . .
H H2SA 0.0636 0.7740 0.7415 0.056 Uiso calc R 1 1 . .
H H2SB -0.0124 0.8209 0.7618 0.056 Uiso calc R 1 1 . .
H H2SC 0.0182 0.7269 0.7735 0.056 Uiso calc R 1 1 . .
C C3S 0.0142(8) 0.7128(8) 0.2133(4) 0.032(2) Uani d P 0.45 1 B 1
H H3SA -0.0360 0.6934 0.2269 0.039 Uiso calc PR 0.45 1 B 1
H H3SB 0.0139 0.7753 0.2133 0.039 Uiso calc PR 0.45 1 B 1
C C4S 0.1010(6) 0.6826(8) 0.2323(3) 0.051(3) Uani d P 0.45 1 B 1
H H4SA 0.1082 0.7043 0.2575 0.077 Uiso calc PR 0.45 1 B 1
H H4SB 0.1512 0.7029 0.2194 0.077 Uiso calc PR 0.45 1 B 1
H H4SC 0.1013 0.6207 0.2328 0.077 Uiso calc PR 0.45 1 B 1
C C4'S 0.0646(9) 0.6664(8) 0.2426(3) 0.040(3) Uani d P 0.35 1 B 2
H H4'A 0.0888 0.6958 0.2651 0.060 Uiso calc PR 0.35 1 B 2
H H4'B 0.1092 0.6252 0.2359 0.060 Uiso calc PR 0.35 1 B 2
H H4'C 0.0085 0.6371 0.2468 0.060 Uiso calc PR 0.35 1 B 2
C C3'S 0.0452(9) 0.7302(9) 0.2119(4) 0.027(3) Uani d P 0.35 1 B 2
H H3'A 0.1024 0.7569 0.2062 0.033 Uiso calc PR 0.35 1 B 2
H H3'B 0.0047 0.7752 0.2195 0.033 Uiso calc PR 0.35 1 B 2
C C4RS 0.0746(15) 0.7455(14) 0.2357(5) 0.051(5) Uani d P 0.20 1 B 3
H H4RA 0.0948 0.7336 0.2614 0.077 Uiso calc PR 0.20 1 B 3
H H4RB 0.0343 0.7947 0.2340 0.077 Uiso calc PR 0.20 1 B 3
H H4RC 0.1273 0.7572 0.2225 0.077 Uiso calc PR 0.20 1 B 3
C C3RS 0.0273(9) 0.6743(9) 0.2197(3) 0.044(5) Uani d P 0.20 1 B 3
H H3RA -0.0280 0.6651 0.2321 0.053 Uiso calc PR 0.20 1 B 3
H H3RB 0.0660 0.6235 0.2239 0.053 Uiso calc PR 0.20 1 B 3
H H7A 0.9970 0.7477 0.8555 0.053 Uiso d R 1 1 . .
H H1OB 0.6765 0.8393 0.0731 0.053 Uiso d R 1 1 . .
H H1S 0.1163 0.8378 0.8453 0.053 Uiso d R 1 1 . .
H H2S 0.0429 0.6757 0.1662 0.053 Uiso d R 1 1 . .
H H1OA 0.7929 0.6602 0.9224 0.053 Uiso d R 1 1 . .

loop_
_atom_site_aniso_label
_atom_site_aniso_U_11
_atom_site_aniso_U_22
_atom_site_aniso_U_33
_atom_site_aniso_U_12
_atom_site_aniso_U_13
_atom_site_aniso_U_23
Eu1A 0.01217(5) 0.00948(5) 0.01108(5) 0.00055(4) 0.00155(4) -0.00111(4)
P1A 0.0115(3) 0.0116(3) 0.0165(3) 0.0006(2) 0.0021(2) -0.0007(2)
P2A 0.0122(3) 0.0114(3) 0.0175(3) 0.0003(2) 0.0027(2) -0.0021(2)
O1A 0.0275(9) 0.0186(8) 0.0157(8) -0.0017(7) 0.0051(7) -0.0007(7)
O2A 0.0221(9) 0.0252(9) 0.0154(8) -0.0038(7) 0.0006(7) -0.0025(7)
O3A 0.0530(13) 0.0253(10) 0.0114(8) -0.0021(9) 0.0043(8) -0.0059(7)
O4A 0.0284(9) 0.0174(8) 0.0233(9) 0.0039(7) 0.0042(7) -0.0020(7)
O5A 0.0204(9) 0.0203(9) 0.0206(9) 0.0015(7) 0.0001(7) 0.0027(7)
O6A 0.0380(12) 0.0294(11) 0.0596(15) 0.0235(10) 0.0003(11) 0.0036(10)
O7A 0.0220(8) 0.0135(8) 0.0174(8) -0.0041(6) 0.0003(7) -0.0044(6)
O8A 0.0218(8) 0.0133(7) 0.0127(7) -0.0024(6) 0.0044(6) -0.0020(6)
O9A 0.0288(9) 0.0219(9) 0.0178(8) -0.0112(7) 0.0086(7) -0.0024(7)
O11A 0.0136(8) 0.0127(7) 0.0222(8) 0.0017(6) 0.0036(6) -0.0007(6)
O12A 0.0131(8) 0.0152(8) 0.0200(8) -0.0003(6) 0.0033(6) -0.0019(6)
O13A 0.0206(8) 0.0155(8) 0.0174(8) -0.0006(6) 0.0079(7) 0.0032(6)
O14A 0.0272(9) 0.0175(8) 0.0206(9) 0.0074(7) 0.0066(7) -0.0029(7)
N1A 0.0288(11) 0.0155(9) 0.0136(9) 0.0041(9) 0.0024(8) 0.0015(8)
N2A 0.0188(10) 0.0160(10) 0.0313(12) 0.0022(8) 0.0025(9) 0.0004(9)
N3A 0.0159(9) 0.0119(9) 0.0155(9) -0.0005(7) 0.0006(7) 0.0003(7)
N4A 0.0141(9) 0.0145(9) 0.0147(9) -0.0004(7) 0.0034(7) 0.0021(7)
N5A 0.0137(9) 0.0115(9) 0.0201(10) 0.0011(7) 0.0040(8) -0.0023(8)
N6A 0.0190(10) 0.0136(9) 0.0218(10) 0.0053(8) 0.0049(8) -0.0034(8)
N7A 0.0190(9) 0.0117(9) 0.0188(10) 0.0010(7) 0.0065(8) -0.0011(7)
C3A 0.0133(10) 0.0134(10) 0.0125(10) 0.0005(8) -0.0015(8) 0.0010(8)
C4A 0.0218(11) 0.0124(10) 0.0178(11) 0.0018(9) 0.0018(9) 0.0012(9)
C5A 0.0258(12) 0.0142(11) 0.0145(11) -0.0009(9) 0.0012(9) 0.0037(9)
C6A 0.0417(16) 0.0239(13) 0.0234(13) -0.0064(12) 0.0122(12) 0.0053(11)
C7A 0.0176(11) 0.0146(11) 0.0168(11) 0.0022(9) 0.0015(9) -0.0005(9)
C8A 0.0337(14) 0.0128(11) 0.0192(12) 0.0025(10) 0.0044(10) 0.0007(9)
C9A 0.0394(15) 0.0160(12) 0.0214(12) 0.0075(11) 0.0045(11) 0.0005(10)
C10A 0.083(3) 0.0210(14) 0.0411(18) 0.0228(16) 0.0234(18) 0.0035(13)
C11A 0.0123(10) 0.0187(11) 0.0175(11) -0.0009(8) 0.0034(8) 0.0005(9)
C12A 0.0170(11) 0.0180(11) 0.0229(12) 0.0007(9) 0.0050(9) -0.0031(9)
C13A 0.0214(12) 0.0279(13) 0.0206(12) -0.0028(10) 0.0053(10) -0.0083(10)
C14A 0.0208(12) 0.0372(15) 0.0161(11) 0.0003(11) 0.0023(9) 0.0013(11)
C15A 0.0216(12) 0.0266(13) 0.0205(12) 0.0027(10) 0.0018(10) 0.0039(10)
C16A 0.0181(11) 0.0181(11) 0.0191(11) 0.0006(9) 0.0026(9) -0.0003(9)
C17A 0.0156(10) 0.0144(10) 0.0161(11) -0.0031(8) 0.0035(8) -0.0021(8)
C18A 0.0171(11) 0.0161(11) 0.0208(12) 0.0004(9) 0.0038(9) 0.0029(9)
C19A 0.0170(11) 0.0198(12) 0.0247(12) 0.0032(9) 0.0063(9) 0.0005(10)
C20A 0.0203(12) 0.0237(12) 0.0191(12) -0.0009(10) 0.0057(9) -0.0045(10)
C21A 0.0251(13) 0.0253(13) 0.0148(11) 0.0038(10) 0.0012(9) -0.0016(10)
C22A 0.0178(11) 0.0220(12) 0.0187(11) 0.0051(9) 0.0010(9) -0.0017(9)
C23A 0.0154(11) 0.0142(10) 0.0199(11) 0.0027(8) 0.0037(9) -0.0014(9)
C24A 0.0157(11) 0.0231(12) 0.0219(12) -0.0006(9) 0.0030(9) -0.0038(10)
C25A 0.0158(11) 0.0274(13) 0.0259(13) -0.0002(10) 0.0062(10) -0.0022(10)
C26A 0.0238(13) 0.0293(14) 0.0248(13) 0.0037(11) 0.0089(10) -0.0062(11)
C27A 0.0252(13) 0.0348(15) 0.0261(13) -0.0012(11) 0.0050(11) -0.0140(12)
C28A 0.0168(11) 0.0258(13) 0.0269(13) -0.0002(10) 0.0031(10) -0.0087(10)
C29A 0.0130(10) 0.0172(11) 0.0194(11) 0.0003(8) 0.0026(8) -0.0001(9)
C30A 0.0181(11) 0.0198(12) 0.0221(12) -0.0004(9) 0.0034(9) -0.0037(10)
C31A 0.0182(12) 0.0327(14) 0.0210(12) -0.0024(10) 0.0015(9) -0.0110(11)
C32A 0.0292(15) 0.0436(18) 0.0285(15) -0.0020(13) -0.0088(12) 0.0063(13)
C33A 0.059(2) 0.0314(17) 0.055(2) -0.0126(15) -0.0306(18) 0.0207(15)
C34A 0.0420(17) 0.0206(13) 0.0427(17) -0.0113(12) -0.0209(14) 0.0074(13)
Eu1B 0.01103(5) 0.00919(5) 0.01141(5) -0.00034(4) 0.00030(4) -0.00111(4)
P1B 0.0115(2) 0.0116(3) 0.0125(3) -0.0005(2) 0.0004(2) -0.0008(2)
P2B 0.0121(3) 0.0116(3) 0.0155(3) 0.0008(2) -0.0002(2) -0.0013(2)
O1B 0.0209(8) 0.0174(8) 0.0164(8) 0.0013(7) 0.0001(6) -0.0018(7)
O2B 0.0215(9) 0.0243(9) 0.0159(8) 0.0041(7) -0.0004(7) -0.0025(7)
O3B 0.0408(11) 0.0221(9) 0.0114(8) -0.0044(8) -0.0004(7) -0.0038(7)
O4B 0.0174(8) 0.0183(8) 0.0183(8) -0.0003(6) 0.0004(6) 0.0031(7)
O5B 0.0223(9) 0.0170(8) 0.0217(9) -0.0047(7) 0.0012(7) -0.0016(7)
O6B 0.0271(10) 0.0347(11) 0.0429(12) -0.0176(9) 0.0030(9) 0.0107(9)
O7B 0.0213(8) 0.0132(8) 0.0169(8) 0.0016(6) 0.0029(6) -0.0045(6)
O8B 0.0187(8) 0.0130(7) 0.0141(8) 0.0017(6) -0.0027(6) -0.0022(6)
O9B 0.0240(9) 0.0215(9) 0.0225(9) 0.0116(7) -0.0046(7) -0.0017(7)
O10B 0.0188(8) 0.0138(8) 0.0143(8) 0.0036(6) -0.0023(6) -0.0028(6)
O11B 0.0141(7) 0.0119(7) 0.0182(8) -0.0013(6) 0.0005(6) -0.0002(6)
O12B 0.0126(7) 0.0129(7) 0.0195(8) 0.0015(6) 0.0000(6) -0.0023(6)
O13B 0.0162(8) 0.0159(8) 0.0170(8) 0.0009(6) -0.0042(6) 0.0027(6)
O14B 0.0218(9) 0.0133(8) 0.0251(9) -0.0030(7) -0.0024(7) -0.0024(7)
N1B 0.0242(10) 0.0131(9) 0.0137(9) -0.0040(8) 0.0019(8) 0.0008(7)
N2B 0.0165(10) 0.0169(10) 0.0261(11) 0.0001(8) 0.0005(8) 0.0050(8)
N3B 0.0197(10) 0.0111(9) 0.0167(9) 0.0006(7) 0.0019(8) 0.0005(7)
N4B 0.0134(9) 0.0148(9) 0.0133(9) 0.0015(7) -0.0031(7) 0.0023(7)
N5B 0.0135(9) 0.0110(9) 0.0148(9) -0.0019(7) -0.0011(7) -0.0024(7)
N6B 0.0183(9) 0.0116(9) 0.0198(10) -0.0026(7) 0.0002(8) -0.0039(7)
N7B 0.0176(10) 0.0112(9) 0.0219(10) 0.0011(8) -0.0044(8) 0.0005(8)
C1B 0.0267(13) 0.0210(12) 0.0132(11) 0.0004(10) 0.0016(9) -0.0021(9)
C2B 0.0318(14) 0.0239(13) 0.0225(13) -0.0031(11) -0.0050(11) -0.0035(10)
C3B 0.0133(10) 0.0143(10) 0.0118(10) 0.0016(8) 0.0035(8) -0.0001(8)
C4B 0.0205(11) 0.0127(10) 0.0198(11) 0.0006(9) 0.0011(9) 0.0041(9)
C5B 0.0225(12) 0.0153(11) 0.0172(11) 0.0022(9) 0.0003(9) 0.0036(9)
C6B 0.0320(15) 0.0253(13) 0.0277(14) 0.0051(11) -0.0087(11) 0.0092(11)
C7B 0.0177(11) 0.0121(10) 0.0180(11) 0.0007(8) 0.0028(9) 0.0002(8)
C8B 0.0258(13) 0.0118(11) 0.0333(14) 0.0019(9) -0.0065(11) 0.0010(10)
C9B 0.0294(14) 0.0144(12) 0.0384(16) -0.0010(10) -0.0056(12) 0.0007(11)
C10B 0.055(2) 0.0151(14) 0.083(3) -0.0061(13) -0.028(2) -0.0041(15)
C11B 0.0120(10) 0.0140(10) 0.0159(10) 0.0019(8) -0.0009(8) -0.0018(8)
C12B 0.0154(10) 0.0157(11) 0.0182(11) 0.0006(8) -0.0002(9) -0.0020(9)
C13B 0.0158(11) 0.0187(11) 0.0235(12) -0.0014(9) -0.0025(9) -0.0049(9)
C14B 0.0203(12) 0.0209(12) 0.0197(12) 0.0035(9) -0.0062(9) -0.0064(10)
C15B 0.0251(12) 0.0234(12) 0.0145(11) 0.0029(10) -0.0010(9) -0.0001(9)
C16B 0.0165(11) 0.0205(11) 0.0168(11) -0.0003(9) 0.0010(9) -0.0005(9)
C17B 0.0124(10) 0.0160(10) 0.0115(10) 0.0004(8) -0.0006(8) -0.0007(8)
C18B 0.0147(11) 0.0185(11) 0.0188(11) 0.0006(9) -0.0004(9) -0.0028(9)
C19B 0.0182(11) 0.0262(13) 0.0184(11) 0.0033(9) -0.0011(9) -0.0073(10)
C20B 0.0196(12) 0.0338(14) 0.0152(11) 0.0026(10) 0.0026(9) -0.0012(10)
C21B 0.0261(13) 0.0230(12) 0.0179(12) -0.0004(10) 0.0037(10) 0.0041(10)
C22B 0.0187(11) 0.0180(11) 0.0176(11) -0.0007(9) 0.0023(9) -0.0008(9)
C23B 0.0123(10) 0.0218(12) 0.0186(11) 0.0015(9) 0.0003(8) -0.0018(9)
C24B 0.0345(15) 0.0284(14) 0.0240(13) 0.0095(12) 0.0090(11) 0.0025(11)
C25B 0.0462(19) 0.0484(19) 0.0270(15) 0.0175(15) 0.0129(13) 0.0144(14)
C26B 0.0290(15) 0.063(2) 0.0182(13) 0.0102(14) 0.0052(11) -0.0006(13)
C27B 0.0211(13) 0.0434(17) 0.0264(14) 0.0101(12) 0.0004(11) -0.0103(12)
C28B 0.0184(11) 0.0267(13) 0.0220(12) 0.0051(10) -0.0012(9) -0.0053(10)
C29B 0.0149(10) 0.0142(10) 0.0168(11) -0.0006(8) -0.0016(8) -0.0005(8)
C30B 0.0163(11) 0.0209(12) 0.0244(12) 0.0025(9) -0.0006(9) -0.0055(10)
C31B 0.0130(11) 0.0301(14) 0.0318(14) 0.0032(10) -0.0045(10) -0.0066(11)
C32B 0.0194(12) 0.0231(12) 0.0269(13) -0.0013(10) -0.0065(10) -0.0034(10)
C33B 0.0218(12) 0.0205(12) 0.0233(12) -0.0023(10) 0.0003(9) -0.0067(10)
C34B 0.0145(11) 0.0175(11) 0.0227(12) -0.0003(9) 0.0018(9) -0.0042(9)
O10A 0.0228(9) 0.0171(8) 0.0177(8) -0.0065(7) 0.0070(7) -0.0077(7)
C2A 0.042(3) 0.033(3) 0.015(2) -0.006(3) 0.004(2) -0.0041(19)
C1A 0.033(3) 0.035(3) 0.021(2) -0.013(2) 0.012(2) -0.012(2)
C1'A 0.030(4) 0.020(3) 0.015(3) -0.009(3) -0.001(3) 0.002(2)
C2'A 0.035(4) 0.046(5) 0.022(4) -0.011(4) 0.010(3) -0.010(3)
O1S 0.0245(9) 0.0259(9) 0.0203(9) -0.0052(7) 0.0026(7) 0.0005(7)
C1S 0.0244(13) 0.0349(15) 0.0264(14) -0.0024(11) 0.0076(11) 0.0033(12)
O2S 0.0333(11) 0.0353(11) 0.0266(10) 0.0071(9) -0.0022(8) 0.0042(9)
C2S 0.0369(16) 0.0488(19) 0.0274(15) -0.0087(14) 0.0049(13) -0.0074(14)
C3S 0.035(6) 0.033(7) 0.030(5) -0.001(5) 0.006(5) 0.010(4)
C4S 0.036(5) 0.073(8) 0.042(6) 0.000(5) -0.012(4) -0.001(5)
C4'S 0.050(7) 0.036(5) 0.032(6) -0.003(5) -0.011(5) 0.009(4)
C3'S 0.040(8) 0.022(6) 0.020(5) -0.007(5) 0.003(6) 0.001(4)
C4RS 0.067(13) 0.061(13) 0.024(9) 0.004(11) 0.000(9) -0.004(9)
C3RS 0.063(14) 0.037(11) 0.029(10) -0.004(10) -0.008(9) 0.025(8)

loop_
_atom_type_symbol
_atom_type_description
_atom_type_scat_dispersion_real
_atom_type_scat_dispersion_imag
_atom_type_scat_source
C C 0.0033 0.0016 'International Tables Vol C Tables 4.2.6.8 and 6.1.1.4'
H H 0.0000 0.0000 'International Tables Vol C Tables 4.2.6.8 and 6.1.1.4'
N N 0.0061 0.0033 'International Tables Vol C Tables 4.2.6.8 and 6.1.1.4'
O O 0.0106 0.0060 'International Tables Vol C Tables 4.2.6.8 and 6.1.1.4'
P P 0.1023 0.0942 'International Tables Vol C Tables 4.2.6.8 and 6.1.1.4'
Eu Eu -0.1578 3.6682 'International Tables Vol C Tables 4.2.6.8 and 6.1.1.4'

loop_
_geom_angle_atom_site_label_1
_geom_angle_atom_site_label_2
_geom_angle_atom_site_label_3
_geom_angle
O11A Eu1A O12A 141.18(5)
O11A Eu1A O10A 81.84(6)
O12A Eu1A O10A 71.96(5)
O11A Eu1A O2A 76.48(6)
O12A Eu1A O2A 121.12(6)
O10A Eu1A O2A 156.43(6)
O11A Eu1A O8A 72.67(5)
O12A Eu1A O8A 145.02(5)
O10A Eu1A O8A 116.88(5)
O2A Eu1A O8A 65.13(5)
O11A Eu1A O5A 130.63(6)
O12A Eu1A O5A 75.88(6)
O10A Eu1A O5A 85.07(6)
O2A Eu1A O5A 116.19(6)
O8A Eu1A O5A 71.60(5)
O11A Eu1A O1A 110.96(6)
O12A Eu1A O1A 70.88(6)
O10A Eu1A O1A 132.55(6)
O2A Eu1A O1A 50.88(6)
O8A Eu1A O1A 110.51(5)
O5A Eu1A O1A 112.81(6)
O11A Eu1A O4A 140.93(6)
O12A Eu1A O4A 76.82(6)
O10A Eu1A O4A 130.58(6)
O2A Eu1A O4A 72.99(6)
O8A Eu1A O4A 72.69(6)
O5A Eu1A O4A 50.25(6)
O1A Eu1A O4A 66.04(6)
O11A Eu1A N4A 69.64(6)
O12A Eu1A N4A 75.67(6)
O10A Eu1A N4A 73.54(6)
O2A Eu1A N4A 90.14(6)
O8A Eu1A N4A 138.80(6)
O5A Eu1A N4A 148.52(6)
O1A Eu1A N4A 69.52(6)
O4A Eu1A N4A 133.23(6)
O11A Eu1A O7A 66.50(5)
O12A Eu1A O7A 124.74(5)
O10A Eu1A O7A 67.95(5)
O2A Eu1A O7A 110.55(5)
O8A Eu1A O7A 48.97(5)
O5A Eu1A O7A 64.44(5)
O1A Eu1A O7A 159.47(5)
O4A Eu1A O7A 102.41(5)
N4A Eu1A O7A 124.34(5)
O11A Eu1A N1A 95.76(6)
O12A Eu1A N1A 95.64(6)
O10A Eu1A N1A 153.89(6)
O2A Eu1A N1A 25.54(6)
O8A Eu1A N1A 86.64(5)
O5A Eu1A N1A 114.79(6)
O1A Eu1A N1A 25.58(6)
O4A Eu1A N1A 64.73(6)
N4A Eu1A N1A 81.23(6)
O7A Eu1A N1A 134.80(5)
O11A Eu1A N2A 142.72(6)
O12A Eu1A N2A 74.12(6)
O10A Eu1A N2A 107.62(6)
O2A Eu1A N2A 95.31(6)
O8A Eu1A N2A 70.97(6)
O5A Eu1A N2A 24.89(6)
O1A Eu1A N2A 89.38(6)
O4A Eu1A N2A 25.38(6)
N4A Eu1A N2A 147.51(6)
O7A Eu1A N2A 83.43(6)
N1A Eu1A N2A 90.07(6)
O11A P1A N5A 112.30(10)
O11A P1A C17A 112.52(10)
N5A P1A C17A 102.32(10)
O11A P1A C11A 109.60(10)
N5A P1A C11A 106.70(11)
C17A P1A C11A 113.12(11)
O12A P2A N7A 115.67(10)
O12A P2A C23A 113.52(10)
N7A P2A C23A 100.11(10)
O12A P2A C29A 111.60(10)
N7A P2A C29A 107.59(11)
C23A P2A C29A 107.47(11)
N1A O1A Eu1A 94.70(12)
N1A O2A Eu1A 97.10(13)
N2A O4A Eu1A 94.76(13)
N2A O5A Eu1A 97.40(13)
N3A O7A Eu1A 92.04(12)
N3A O8A Eu1A 99.78(12)
P1A O11A Eu1A 137.82(10)
P2A O12A Eu1A 170.64(10)
C5A O13A N4A 108.42(17)
C9A O14A N6A 107.98(18)
O3A N1A O1A 122.3(2)
O3A N1A O2A 121.5(2)
O1A N1A O2A 116.27(18)
O3A N1A Eu1A 170.83(16)
O1A N1A Eu1A 59.72(11)
O2A N1A Eu1A 57.35(11)
O6A N2A O5A 121.4(2)
O6A N2A O4A 121.1(2)
O5A N2A O4A 117.48(19)
O6A N2A Eu1A 176.62(18)
O5A N2A Eu1A 57.71(11)
O4A N2A Eu1A 59.85(11)
O9A N3A O7A 121.84(19)
O9A N3A O8A 120.14(18)
O7A N3A O8A 118.02(18)
O9A N3A Eu1A 168.84(15)
O7A N3A Eu1A 63.41(11)
O8A N3A Eu1A 55.54(10)
C3A N4A O13A 105.04(17)
C3A N4A Eu1A 132.72(15)
O13A N4A Eu1A 119.32(12)
C3A N5A P1A 120.00(16)
C3A N5A H5A 118(2)
P1A N5A H5A 119(2)
C7A N6A O14A 105.29(18)
C7A N7A P2A 125.80(16)
C7A N7A H7A 117.0
P2A N7A H7A 117.1
N4A C3A N5A 119.8(2)
N4A C3A C4A 112.1(2)
N5A C3A C4A 128.1(2)
C5A C4A C3A 104.1(2)
C5A C4A H4AA 128.0
C3A C4A H4AA 128.0
C4A C5A O13A 110.4(2)
C4A C5A C6A 133.8(2)
O13A C5A C6A 115.8(2)
C5A C6A H6AA 109.5
C5A C6A H6AB 109.5
H6AA C6A H6AB 109.5
C5A C6A H6AC 109.5
H6AA C6A H6AC 109.5
H6AB C6A H6AC 109.5
N6A C7A N7A 121.0(2)
N6A C7A C8A 112.3(2)
N7A C7A C8A 126.8(2)
C9A C8A C7A 104.0(2)
C9A C8A H8AA 128.0
C7A C8A H8AA 128.0
C8A C9A O14A 110.5(2)
C8A C9A C10A 134.2(3)
O14A C9A C10A 115.2(2)
C9A C10A H10A 109.5
C9A C10A H10B 109.5
H10A C10A H10B 109.5
C9A C10A H10C 109.5
H10A C10A H10C 109.5
H10B C10A H10C 109.5
C12A C11A C16A 119.9(2)
C12A C11A P1A 119.04(18)
C16A C11A P1A 121.04(18)
C13A C12A C11A 119.6(2)
C13A C12A H12A 120.2
C11A C12A H12A 120.2
C14A C13A C12A 120.3(2)
C14A C13A H13A 119.9
C12A C13A H13A 119.9
C13A C14A C15A 120.2(2)
C13A C14A H14A 119.9
C15A C14A H14A 119.9
C14A C15A C16A 120.3(2)
C14A C15A H15A 119.9
C16A C15A H15A 119.9
C15A C16A C11A 119.7(2)
C15A C16A H16A 120.1
C11A C16A H16A 120.1
C18A C17A C22A 120.1(2)
C18A C17A P1A 122.33(18)
C22A C17A P1A 117.36(18)
C17A C18A C19A 119.6(2)
C17A C18A H18A 120.2
C19A C18A H18A 120.2
C20A C19A C18A 120.0(2)
C20A C19A H19A 120.0
C18A C19A H19A 120.0
C21A C20A C19A 120.3(2)
C21A C20A H20A 119.9
C19A C20A H20A 119.9
C22A C21A C20A 120.3(2)
C22A C21A H21A 119.9
C20A C21A H21A 119.9
C21A C22A C17A 119.8(2)
C21A C22A H22A 120.1
C17A C22A H22A 120.1
C28A C23A C24A 120.4(2)
C28A C23A P2A 120.37(18)
C24A C23A P2A 119.09(18)
C25A C24A C23A 119.7(2)
C25A C24A H24A 120.1
C23A C24A H24A 120.1
C24A C25A C26A 120.0(2)
C24A C25A H25A 120.0
C26A C25A H25A 120.0
C25A C26A C27A 120.2(2)
C25A C26A H26A 119.9
C27A C26A H26A 119.9
C26A C27A C28A 120.6(2)
C26A C27A H27A 119.7
C28A C27A H27A 119.7
C27A C28A C23A 119.1(2)
C27A C28A H28A 120.5
C23A C28A H28A 120.5
C30A C29A C34A 119.1(2)
C30A C29A P2A 122.73(19)
C34A C29A P2A 117.97(19)
C29A C30A C31A 120.0(2)
C29A C30A H30A 120.0
C31A C30A H30A 120.0
C32A C31A C30A 120.7(2)
C32A C31A H31A 119.6
C30A C31A H31A 119.6
C31A C32A C33A 119.6(3)
C31A C32A H32A 120.2
C33A C32A H32A 120.2
C32A C33A C34A 120.2(3)
C32A C33A H33A 119.9
C34A C33A H33A 119.9
C33A C34A C29A 120.3(3)
C33A C34A H34A 119.9
C29A C34A H34A 119.9
O11B Eu1B O12B 141.72(5)
O11B Eu1B O10B 82.45(5)
O12B Eu1B O10B 71.91(5)
O11B Eu1B O8B 72.34(5)
O12B Eu1B O8B 145.17(5)
O10B Eu1B O8B 118.42(5)
O11B Eu1B O2B 77.04(6)
O12B Eu1B O2B 119.99(5)
O10B Eu1B O2B 157.25(6)
O8B Eu1B O2B 64.30(5)
O11B Eu1B O4B 131.30(5)
O12B Eu1B O4B 73.76(5)
O10B Eu1B O4B 82.58(5)
O8B Eu1B O4B 74.90(5)
O2B Eu1B O4B 118.53(6)
O11B Eu1B O1B 111.27(5)
O12B Eu1B O1B 70.12(5)
O10B Eu1B O1B 131.91(5)
O8B Eu1B O1B 109.63(5)
O2B Eu1B O1B 50.58(5)
O4B Eu1B O1B 113.17(5)
O11B Eu1B O5B 142.71(5)
O12B Eu1B O5B 74.73(5)
O10B Eu1B O5B 127.91(6)
O8B Eu1B O5B 73.63(5)
O2B Eu1B O5B 74.83(6)
O4B Eu1B O5B 49.97(5)
O1B Eu1B O5B 67.09(5)
O11B Eu1B N4B 69.18(5)
O12B Eu1B N4B 76.31(6)
O10B Eu1B N4B 73.12(6)
O8B Eu1B N4B 137.73(6)
O2B Eu1B N4B 90.29(6)
O4B Eu1B N4B 146.04(6)
O1B Eu1B N4B 70.11(5)
O5B Eu1B N4B 134.25(5)
O11B Eu1B O7B 66.55(5)
O12B Eu1B O7B 125.61(5)
O10B Eu1B O7B 69.32(5)
O8B Eu1B O7B 49.16(5)
O2B Eu1B O7B 110.32(5)
O4B Eu1B O7B 64.79(5)
O1B Eu1B O7B 158.77(5)
O5B Eu1B O7B 101.28(5)
N4B Eu1B O7B 124.38(5)
O11B Eu1B N1B 96.30(5)
O12B Eu1B N1B 94.65(6)
O10B Eu1B N1B 153.59(5)
O8B Eu1B N1B 85.75(5)
O2B Eu1B N1B 25.40(5)
O4B Eu1B N1B 116.17(5)
O1B Eu1B N1B 25.43(5)
O5B Eu1B N1B 66.29(5)
N4B Eu1B N1B 81.74(5)
O7B Eu1B N1B 134.30(5)
O11B Eu1B N2B 145.42(5)
O12B Eu1B N2B 70.41(5)
O10B Eu1B N2B 104.44(6)
O8B Eu1B N2B 74.76(5)
O2B Eu1B N2B 98.05(6)
O4B Eu1B N2B 24.86(5)
O1B Eu1B N2B 89.52(6)
O5B Eu1B N2B 25.29(5)
N4B Eu1B N2B 145.39(6)
O7B Eu1B N2B 83.99(5)
N1B Eu1B N2B 91.58(6)
O11B P1B N5B 112.58(10)
O11B P1B C11B 112.54(10)
N5B P1B C11B 102.81(10)
O11B P1B C17B 109.66(10)
N5B P1B C17B 106.79(10)
C11B P1B C17B 112.20(10)
O12B P2B N7B 115.74(10)
O12B P2B C29B 112.29(10)
N7B P2B C29B 100.56(11)
O12B P2B C23B 111.16(10)
N7B P2B C23B 106.22(11)
C29B P2B C23B 110.25(11)
N1B O1B Eu1B 95.36(12)
N1B O2B Eu1B 96.92(13)
N2B O4B Eu1B 97.32(13)
N2B O5B Eu1B 94.99(13)
N3B O7B Eu1B 91.32(12)
N3B O8B Eu1B 99.44(12)
C1B O10B Eu1B 141.05(14)
C1B O10B H1OB 103.9
Eu1B O10B H1OB 112.2
P1B O11B Eu1B 137.77(9)
P2B O12B Eu1B 170.49(10)
C5B O13B N4B 108.27(17)
C9B O14B N6B 108.12(18)
O3B N1B O1B 122.0(2)
O3B N1B O2B 122.0(2)
O1B N1B O2B 116.01(18)
O3B N1B Eu1B 170.39(15)
O1B N1B Eu1B 59.21(10)
O2B N1B Eu1B 57.67(11)
O6B N2B O4B 122.1(2)
O6B N2B O5B 120.9(2)
O4B N2B O5B 116.93(19)
O6B N2B Eu1B 172.43(17)
O4B N2B Eu1B 57.82(11)
O5B N2B Eu1B 59.72(11)
O9B N3B O7B 121.79(19)
O9B N3B O8B 120.51(19)
O7B N3B O8B 117.70(18)
O9B N3B Eu1B 165.24(16)
O7B N3B Eu1B 63.87(11)
O8B N3B Eu1B 55.70(10)
C3B N4B O13B 105.14(17)
C3B N4B Eu1B 131.15(14)
O13B N4B Eu1B 121.61(12)
C3B N5B P1B 119.55(16)
C3B N5B H5B 118(2)
P1B N5B H5B 120(2)
C7B N6B O14B 104.85(18)
C7B N7B P2B 124.75(17)
C7B N7B H7B 114(2)
P2B N7B H7B 121(2)
O10B C1B C2B 111.2(2)
O10B C1B H1BA 109.4
C2B C1B H1BA 109.4
O10B C1B H1BB 109.4
C2B C1B H1BB 109.4
H1BA C1B H1BB 108.0
C1B C2B H2BA 109.5
C1B C2B H2BB 109.5
H2BA C2B H2BB 109.5
C1B C2B H2BC 109.5
H2BA C2B H2BC 109.5
H2BB C2B H2BC 109.5
N4B C3B N5B 120.0(2)
N4B C3B C4B 112.0(2)
N5B C3B C4B 128.0(2)
C5B C4B C3B 103.9(2)
C5B C4B H4BA 128.0
C3B C4B H4BA 128.0
C4B C5B O13B 110.6(2)
C4B C5B C6B 133.4(2)
O13B C5B C6B 115.9(2)
C5B C6B H6BA 109.5
C5B C6B H6BB 109.5
H6BA C6B H6BB 109.5
C5B C6B H6BC 109.5
H6BA C6B H6BC 109.5
H6BB C6B H6BC 109.5
N6B C7B N7B 120.6(2)
N6B C7B C8B 112.7(2)
N7B C7B C8B 126.7(2)
C9B C8B C7B 103.7(2)
C9B C8B H8BA 128.1
C7B C8B H8BA 128.1
C8B C9B O14B 110.6(2)
C8B C9B C10B 134.0(3)
O14B C9B C10B 115.4(2)
C9B C10B H10D 109.5
C9B C10B H10E 109.5
H10D C10B H10E 109.5
C9B C10B H10F 109.5
H10D C10B H10F 109.5
H10E C10B H10F 109.5
C12B C11B C16B 119.9(2)
C12B C11B P1B 122.55(18)
C16B C11B P1B 117.43(17)
C13B C12B C11B 119.8(2)
C13B C12B H12B 120.1
C11B C12B H12B 120.1
C12B C13B C14B 119.9(2)
C12B C13B H13B 120.0
C14B C13B H13B 120.0
C15B C14B C13B 120.6(2)
C15B C14B H14B 119.7
C13B C14B H14B 119.7
C14B C15B C16B 119.9(2)
C14B C15B H15B 120.1
C16B C15B H15B 120.1
C15B C16B C11B 119.9(2)
C15B C16B H16B 120.1
C11B C16B H16B 120.1
C22B C17B C18B 119.8(2)
C22B C17B P1B 120.88(17)
C18B C17B P1B 119.33(18)
C19B C18B C17B 119.9(2)
C19B C18B H18B 120.1
C17B C18B H18B 120.1
C20B C19B C18B 120.1(2)
C20B C19B H19B 120.0
C18B C19B H19B 120.0
C19B C20B C21B 120.1(2)
C19B C20B H20B 120.0
C21B C20B H20B 120.0
C22B C21B C20B 120.3(2)
C22B C21B H21B 119.9
C20B C21B H21B 119.9
C21B C22B C17B 119.9(2)
C21B C22B H22B 120.0
C17B C22B H22B 120.0
C24B C23B C28B 119.5(2)
C24B C23B P2B 119.29(19)
C28B C23B P2B 121.24(19)
C23B C24B C25B 119.8(3)
C23B C24B H24B 120.1
C25B C24B H24B 120.1
C26B C25B C24B 120.1(3)
C26B C25B H25B 120.0
C24B C25B H25B 120.0
C27B C26B C25B 120.2(3)
C27B C26B H26B 119.9
C25B C26B H26B 119.9
C26B C27B C28B 120.5(3)
C26B C27B H27B 119.8
C28B C27B H27B 119.8
C27B C28B C23B 119.9(3)
C27B C28B H28B 120.0
C23B C28B H28B 120.0
C30B C29B C34B 120.2(2)
C30B C29B P2B 120.46(18)
C34B C29B P2B 119.05(17)
C31B C30B C29B 119.5(2)
C31B C30B H30B 120.3
C29B C30B H30B 120.3
C32B C31B C30B 120.1(2)
C32B C31B H31B 119.9
C30B C31B H31B 119.9
C31B C32B C33B 120.5(2)
C31B C32B H32B 119.8
C33B C32B H32B 119.8
C32B C33B C34B 120.0(2)
C32B C33B H33B 120.0
C34B C33B H33B 120.0
C33B C34B C29B 119.7(2)
C33B C34B H34B 120.2
C29B C34B H34B 120.2
C1'A O10A C1A 32.0(3)
C1'A O10A Eu1A 141.7(3)
C1A O10A Eu1A 137.6(2)
C1'A O10A H1OA 99.0
C1A O10A H1OA 108.9
Eu1A O10A H1OA 112.5
C2A C1A O10A 113.4(4)
C2A C1A H1AA 108.9
O10A C1A H1AA 108.9
C2A C1A H1AB 108.9
O10A C1A H1AB 108.9
H1AA C1A H1AB 107.7
O10A C1'A C2'A 111.4(6)
O10A C1'A H1'A 109.3
C2'A C1'A H1'A 109.3
O10A C1'A H1'B 109.3
C2'A C1'A H1'B 109.3
H1'A C1'A H1'B 108.0
C1'A C2'A H2'A 109.5
C1'A C2'A H2'B 109.5
H2'A C2'A H2'B 109.5
C1'A C2'A H2'C 109.5
H2'A C2'A H2'C 109.5
H2'B C2'A H2'C 109.5
C1S O1S H1S 113.4
O1S C1S C2S 108.9(2)
O1S C1S H1SA 109.9
C2S C1S H1SA 109.9
O1S C1S H1SB 109.9
C2S C1S H1SB 109.9
H1SA C1S H1SB 108.3
C3S O2S C3'S 20.6(5)
C3S O2S C3RS 25.8(7)
C3'S O2S C3RS 37.0(7)
C3S O2S H2S 120.7
C3'S O2S H2S 102.4
C3RS O2S H2S 112.0
C1S C2S H2SA 109.5
C1S C2S H2SB 109.5
H2SA C2S H2SB 109.5
C1S C2S H2SC 109.5
H2SA C2S H2SC 109.5
H2SB C2S H2SC 109.5
O2S C3S C4S 112.4(10)
O2S C3S H3SA 109.1
C4S C3S H3SA 109.1
O2S C3S H3SB 109.1
C4S C3S H3SB 109.1
H3SA C3S H3SB 107.8
C3'S C4'S H4'A 109.5
C3'S C4'S H4'B 109.5
H4'A C4'S H4'B 109.5
C3'S C4'S H4'C 109.5
H4'A C4'S H4'C 109.5
H4'B C4'S H4'C 109.5
C4'S C3'S O2S 108.6(9)
C4'S C3'S H3'A 110.0
O2S C3'S H3'A 110.0
C4'S C3'S H3'B 110.0
O2S C3'S H3'B 110.0
H3'A C3'S H3'B 108.3
C4RS C3RS O2S 113.0(12)
C4RS C3RS H3RA 109.0
O2S C3RS H3RA 109.0
C4RS C3RS H3RB 109.0
O2S C3RS H3RB 109.0
H3RA C3RS H3RB 107.8

loop_
_geom_bond_atom_site_label_1
_geom_bond_atom_site_label_2
_geom_bond_distance
Eu1A O11A 2.3721(16)
Eu1A O12A 2.3945(16)
Eu1A O10A 2.4391(16)
Eu1A O2A 2.4859(17)
Eu1A O8A 2.5163(16)
Eu1A O5A 2.5214(17)
Eu1A O1A 2.5386(16)
Eu1A O4A 2.5666(17)
Eu1A N4A 2.6364(19)
Eu1A O7A 2.6910(17)
Eu1A N1A 2.9296(19)
Eu1A N2A 2.958(2)
P1A O11A 1.4949(16)
P1A N5A 1.660(2)
P1A C17A 1.786(2)
P1A C11A 1.796(2)
P2A O12A 1.4892(17)
P2A N7A 1.661(2)
P2A C23A 1.787(2)
P2A C29A 1.794(2)
O1A N1A 1.269(3)
O2A N1A 1.273(3)
O3A N1A 1.223(3)
O4A N2A 1.272(3)
O5A N2A 1.255(3)
O6A N2A 1.231(3)
O7A N3A 1.250(2)
O8A N3A 1.274(2)
O9A N3A 1.242(2)
O13A C5A 1.353(3)
O13A N4A 1.411(2)
O14A C9A 1.360(3)
O14A N6A 1.413(2)
N4A C3A 1.320(3)
N5A C3A 1.382(3)
N5A H5A 0.78(3)
N6A C7A 1.311(3)
N7A C7A 1.381(3)
N7A H7A 0.8453
C3A C4A 1.416(3)
C4A C5A 1.351(3)
C4A H4AA 0.9500
C5A C6A 1.482(3)
C6A H6AA 0.9800
C6A H6AB 0.9800
C6A H6AC 0.9800
C7A C8A 1.421(3)
C8A C9A 1.345(4)
C8A H8AA 0.9500
C9A C10A 1.488(4)
C10A H10A 0.9800
C10A H10B 0.9800
C10A H10C 0.9800
C11A C12A 1.402(3)
C11A C16A 1.403(3)
C12A C13A 1.394(3)
C12A H12A 0.9500
C13A C14A 1.389(4)
C13A H13A 0.9500
C14A C15A 1.389(4)
C14A H14A 0.9500
C15A C16A 1.391(3)
C15A H15A 0.9500
C16A H16A 0.9500
C17A C18A 1.394(3)
C17A C22A 1.400(3)
C18A C19A 1.396(3)
C18A H18A 0.9500
C19A C20A 1.390(3)
C19A H19A 0.9500
C20A C21A 1.386(3)
C20A H20A 0.9500
C21A C22A 1.384(3)
C21A H21A 0.9500
C22A H22A 0.9500
C23A C28A 1.394(3)
C23A C24A 1.400(3)
C24A C25A 1.385(3)
C24A H24A 0.9500
C25A C26A 1.387(4)
C25A H25A 0.9500
C26A C27A 1.387(4)
C26A H26A 0.9500
C27A C28A 1.390(4)
C27A H27A 0.9500
C28A H28A 0.9500
C29A C30A 1.388(3)
C29A C34A 1.393(4)
C30A C31A 1.393(4)
C30A H30A 0.9500
C31A C32A 1.370(4)
C31A H31A 0.9500
C32A C33A 1.387(4)
C32A H32A 0.9500
C33A C34A 1.387(4)
C33A H33A 0.9500
C34A H34A 0.9500
Eu1B O11B 2.3697(15)
Eu1B O12B 2.3724(15)
Eu1B O10B 2.4338(16)
Eu1B O8B 2.5027(16)
Eu1B O2B 2.5106(17)
Eu1B O4B 2.5353(16)
Eu1B O1B 2.5449(16)
Eu1B O5B 2.5755(17)
Eu1B N4B 2.6716(19)
Eu1B O7B 2.6839(16)
Eu1B N1B 2.9494(19)
Eu1B N2B 2.971(2)
P1B O11B 1.4947(16)
P1B N5B 1.657(2)
P1B C11B 1.791(2)
P1B C17B 1.795(2)
P2B O12B 1.4906(16)
P2B N7B 1.652(2)
P2B C29B 1.787(2)
P2B C23B 1.797(2)
O1B N1B 1.272(3)
O2B N1B 1.274(3)
O3B N1B 1.223(2)
O4B N2B 1.259(3)
O5B N2B 1.274(3)
O6B N2B 1.230(3)
O7B N3B 1.254(2)
O8B N3B 1.274(2)
O9B N3B 1.241(2)
O10B C1B 1.453(3)
O10B H1OB 0.8002
O13B C5B 1.355(3)
O13B N4B 1.411(2)
O14B C9B 1.360(3)
O14B N6B 1.416(2)
N4B C3B 1.323(3)
N5B C3B 1.384(3)
N5B H5B 0.79(3)
N6B C7B 1.312(3)
N7B C7B 1.383(3)
N7B H7B 0.77(3)
C1B C2B 1.509(3)
C1B H1BA 0.9900
C1B H1BB 0.9900
C2B H2BA 0.9800
C2B H2BB 0.9800
C2B H2BC 0.9800
C3B C4B 1.418(3)
C4B C5B 1.351(3)
C4B H4BA 0.9500
C5B C6B 1.487(3)
C6B H6BA 0.9800
C6B H6BB 0.9800
C6B H6BC 0.9800
C7B C8B 1.419(3)
C8B C9B 1.347(4)
C8B H8BA 0.9500
C9B C10B 1.487(4)
C10B H10D 0.9800
C10B H10E 0.9800
C10B H10F 0.9800
C11B C12B 1.396(3)
C11B C16B 1.402(3)
C12B C13B 1.390(3)
C12B H12B 0.9500
C13B C14B 1.392(4)
C13B H13B 0.9500
C14B C15B 1.383(4)
C14B H14B 0.9500
C15B C16B 1.390(3)
C15B H15B 0.9500
C16B H16B 0.9500
C17B C22B 1.398(3)
C17B C18B 1.399(3)
C18B C19B 1.394(3)
C18B H18B 0.9500
C19B C20B 1.387(4)
C19B H19B 0.9500
C20B C21B 1.392(4)
C20B H20B 0.9500
C21B C22B 1.387(3)
C21B H21B 0.9500
C22B H22B 0.9500
C23B C24B 1.394(4)
C23B C28B 1.397(3)
C24B C25B 1.398(4)
C24B H24B 0.9500
C25B C26B 1.381(4)
C25B H25B 0.9500
C26B C27B 1.377(4)
C26B H26B 0.9500
C27B C28B 1.388(4)
C27B H27B 0.9500
C28B H28B 0.9500
C29B C30B 1.394(3)
C29B C34B 1.400(3)
C30B C31B 1.394(3)
C30B H30B 0.9500
C31B C32B 1.385(4)
C31B H31B 0.9500
C32B C33B 1.387(4)
C32B H32B 0.9500
C33B C34B 1.389(3)
C33B H33B 0.9500
C34B H34B 0.9500
O10A C1'A 1.360(6)
O10A C1A 1.481(5)
O10A H1OA 0.8643
C2A C1A 1.480(7)
C2A H2AA 0.9800
C2A H2AB 0.9800
C2A H2AC 0.9800
C1A H1AA 0.9900
C1A H1AB 0.9900
C1'A C2'A 1.542(11)
C1'A H1'A 0.9900
C1'A H1'B 0.9900
C2'A H2'A 0.9800
C2'A H2'B 0.9800
C2'A H2'C 0.9800
O1S C1S 1.435(3)
O1S H1S 0.8783
C1S C2S 1.502(4)
C1S H1SA 0.9900
C1S H1SB 0.9900
O2S C3S 1.362(13)
O2S C3'S 1.529(14)
O2S C3RS 1.545(13)
O2S H2S 0.8249
C2S H2SA 0.9800
C2S H2SB 0.9800
C2S H2SC 0.9800
C3S C4S 1.477(16)
C3S H3SA 0.9900
C3S H3SB 0.9900
C4S H4SA 0.9800
C4S H4SB 0.9800
C4S H4SC 0.9800
C4'S C3'S 1.519(18)
C4'S H4'A 0.9800
C4'S H4'B 0.9800
C4'S H4'C 0.9800
C3'S H3'A 0.9900
C3'S H3'B 0.9900
C4RS C3RS 1.42(2)
C4RS H4RA 0.9800
C4RS H4RB 0.9800
C4RS H4RC 0.9800
C3RS H3RA 0.9900
C3RS H3RB 0.9900

loop_
_geom_hbond_atom_site_label_D
_geom_hbond_atom_site_label_H
_geom_hbond_atom_site_label_A
_geom_hbond_site_symmetry_A
_geom_hbond_distance_DH
_geom_hbond_distance_HA
_geom_hbond_distance_DA
_geom_hbond_angle_DHA
_geom_hbond_publ_flag
O1S H1S O5B 3_676 0.88 2.12 2.941(3) 155 yes
O1S H1S O6B 3_676 0.88 2.37 3.145(3) 148 yes
O2S H2S O4A 3_666 0.82 2.47 3.252(3) 159 yes
O2S H2S O6A 3_666 0.82 2.31 2.997(3) 142 yes
N5A H5A O9B 3_676 0.78(3) 2.12(3) 2.883(3) 168(3) yes
N5B H5B O9A 3_666 0.79(3) 2.07(3) 2.855(3) 174(3) yes
N7A H7A O1S 1_655 0.84 2.02 2.842(3) 163 yes
N7B H7B O2S 1_655 0.77(3) 2.07(3) 2.822(3) 169(3) yes
O10B H1OB N6B . 0.80 2.05 2.841(2) 170 yes
O10A H1OA N6A . 0.86 1.91 2.775(3) 174 yes

loop_
_geom_torsion_atom_site_label_1
_geom_torsion_atom_site_label_2
_geom_torsion_atom_site_label_3
_geom_torsion_atom_site_label_4
_geom_torsion
O11A Eu1A O1A N1A -56.53(14)
O12A Eu1A O1A N1A 164.86(14)
O10A Eu1A O1A N1A -154.89(12)
O2A Eu1A O1A N1A -5.90(12)
O8A Eu1A O1A N1A 22.09(14)
O5A Eu1A O1A N1A 100.07(13)
O4A Eu1A O1A N1A 81.17(13)
N4A Eu1A O1A N1A -113.78(14)
O7A Eu1A O1A N1A 22.3(2)
N2A Eu1A O1A N1A 91.46(13)
O11A Eu1A O2A N1A 137.96(14)
O12A Eu1A O2A N1A -4.31(15)
O10A Eu1A O2A N1A 114.32(17)
O8A Eu1A O2A N1A -145.12(14)
O5A Eu1A O2A N1A -93.13(13)
O1A Eu1A O2A N1A 5.90(12)
O4A Eu1A O2A N1A -66.72(13)
N4A Eu1A O2A N1A 68.97(13)
O7A Eu1A O2A N1A -163.92(12)
N2A Eu1A O2A N1A -78.95(13)
O11A Eu1A O4A N2A -110.41(14)
O12A Eu1A O4A N2A 80.68(14)
O10A Eu1A O4A N2A 28.94(16)
O2A Eu1A O4A N2A -150.51(14)
O8A Eu1A O4A N2A -81.94(14)
O5A Eu1A O4A N2A -1.79(12)
O1A Eu1A O4A N2A 155.36(15)
N4A Eu1A O4A N2A 135.99(13)
O7A Eu1A O4A N2A -42.54(14)
N1A Eu1A O4A N2A -176.49(15)
O11A Eu1A O5A N2A 129.92(13)
O12A Eu1A O5A N2A -82.64(14)
O10A Eu1A O5A N2A -155.26(14)
O2A Eu1A O5A N2A 35.41(15)
O8A Eu1A O5A N2A 84.29(14)
O1A Eu1A O5A N2A -20.82(15)
O4A Eu1A O5A N2A 1.82(12)
N4A Eu1A O5A N2A -108.54(15)
O7A Eu1A O5A N2A 136.85(14)
N1A Eu1A O5A N2A 7.10(15)
O11A Eu1A O7A N3A 80.76(12)
O12A Eu1A O7A N3A -142.15(12)
O10A Eu1A O7A N3A 171.29(14)
O2A Eu1A O7A N3A 16.56(13)
O8A Eu1A O7A N3A -6.24(11)
O5A Eu1A O7A N3A -93.50(13)
O1A Eu1A O7A N3A -6.5(2)
O4A Eu1A O7A N3A -59.70(13)
N4A Eu1A O7A N3A 121.60(12)
N1A Eu1A O7A N3A 6.87(15)
N2A Eu1A O7A N3A -76.66(12)
O11A Eu1A O8A N3A -67.41(12)
O12A Eu1A O8A N3A 100.45(14)
O10A Eu1A O8A N3A 3.63(14)
O2A Eu1A O8A N3A -150.22(14)
O5A Eu1A O8A N3A 77.96(13)
O1A Eu1A O8A N3A -173.88(12)
O4A Eu1A O8A N3A 130.93(13)
N4A Eu1A O8A N3A -91.91(14)
O7A Eu1A O8A N3A 6.21(11)
N1A Eu1A O8A N3A -164.52(13)
N2A Eu1A O8A N3A 104.25(13)
N5A P1A O11A Eu1A -16.88(18)
C17A P1A O11A Eu1A -131.69(14)
C11A P1A O11A Eu1A 101.52(15)
O12A Eu1A O11A P1A 12.0(2)
O10A Eu1A O11A P1A 59.37(15)
O2A Eu1A O11A P1A -111.31(15)
O8A Eu1A O11A P1A -179.09(16)
O5A Eu1A O11A P1A 135.63(13)
O1A Eu1A O11A P1A -73.22(15)
O4A Eu1A O11A P1A -150.62(12)
N4A Eu1A O11A P1A -16.03(14)
O7A Eu1A O11A P1A 128.81(16)
N1A Eu1A O11A P1A -94.44(15)
N2A Eu1A O11A P1A 167.83(12)
N7A P2A O12A Eu1A -79.1(7)
C23A P2A O12A Eu1A 166.0(6)
C29A P2A O12A Eu1A 44.3(7)
O11A Eu1A O12A P2A 60.9(7)
O10A Eu1A O12A P2A 10.9(6)
O2A Eu1A O12A P2A 169.2(6)
O8A Eu1A O12A P2A -100.5(6)
O5A Eu1A O12A P2A -78.5(6)
O1A Eu1A O12A P2A 160.8(7)
O4A Eu1A O12A P2A -130.3(6)
N4A Eu1A O12A P2A 87.9(6)
O7A Eu1A O12A P2A -34.2(7)
N1A Eu1A O12A P2A 167.3(6)
N2A Eu1A O12A P2A -104.2(6)
Eu1A O1A N1A O3A -169.5(2)
Eu1A O1A N1A O2A 10.0(2)
Eu1A O2A N1A O3A 169.27(19)
Eu1A O2A N1A O1A -10.3(2)
O11A Eu1A N1A O3A -126.4(11)
O12A Eu1A N1A O3A 90.8(11)
O10A Eu1A N1A O3A 150.4(11)
O2A Eu1A N1A O3A -85.5(11)
O8A Eu1A N1A O3A -54.2(11)
O5A Eu1A N1A O3A 13.8(11)
O1A Eu1A N1A O3A 105.1(11)
O4A Eu1A N1A O3A 18.2(11)
N4A Eu1A N1A O3A 165.3(11)
O7A Eu1A N1A O3A -64.1(11)
N2A Eu1A N1A O3A 16.7(11)
O11A Eu1A N1A O1A 128.47(13)
O12A Eu1A N1A O1A -14.36(13)
O10A Eu1A N1A O1A 45.3(2)
O2A Eu1A N1A O1A 169.3(2)
O8A Eu1A N1A O1A -159.34(13)
O5A Eu1A N1A O1A -91.39(13)
O4A Eu1A N1A O1A -86.91(13)
N4A Eu1A N1A O1A 60.16(13)
O7A Eu1A N1A O1A -169.21(11)
N2A Eu1A N1A O1A -88.41(13)
O11A Eu1A N1A O2A -40.87(13)
O12A Eu1A N1A O2A 176.29(13)
O10A Eu1A N1A O2A -124.09(15)
O8A Eu1A N1A O2A 31.31(13)
O5A Eu1A N1A O2A 99.26(13)
O1A Eu1A N1A O2A -169.3(2)
O4A Eu1A N1A O2A 103.75(14)
N4A Eu1A N1A O2A -109.19(14)
O7A Eu1A N1A O2A 21.45(16)
N2A Eu1A N1A O2A 102.24(13)
Eu1A O5A N2A O6A 176.1(2)
Eu1A O5A N2A O4A -3.2(2)
Eu1A O4A N2A O6A -176.2(2)
Eu1A O4A N2A O5A 3.1(2)
O11A Eu1A N2A O6A -150(3)
O12A Eu1A N2A O6A 14(3)
O10A Eu1A N2A O6A -50(3)
O2A Eu1A N2A O6A 135(3)
O8A Eu1A N2A O6A -163(3)
O5A Eu1A N2A O6A -76(3)
O1A Eu1A N2A O6A 85(3)
O4A Eu1A N2A O6A 107(3)
N4A Eu1A N2A O6A 36(3)
O7A Eu1A N2A O6A -115(3)
N1A Eu1A N2A O6A 110(3)
O11A Eu1A N2A O5A -73.93(16)
O12A Eu1A N2A O5A 90.59(14)
O10A Eu1A N2A O5A 25.95(14)
O2A Eu1A N2A O5A -148.52(13)
O8A Eu1A N2A O5A -87.14(14)
O1A Eu1A N2A O5A 160.87(14)
O4A Eu1A N2A O5A -176.7(2)
N4A Eu1A N2A O5A 112.82(15)
O7A Eu1A N2A O5A -38.39(13)
N1A Eu1A N2A O5A -173.56(14)
O11A Eu1A N2A O4A 102.81(15)
O12A Eu1A N2A O4A -92.67(14)
O10A Eu1A N2A O4A -157.32(13)
O2A Eu1A N2A O4A 28.21(14)
O8A Eu1A N2A O4A 89.60(14)
O5A Eu1A N2A O4A 176.7(2)
O1A Eu1A N2A O4A -22.39(14)
N4A Eu1A N2A O4A -70.45(18)
O7A Eu1A N2A O4A 138.35(14)
N1A Eu1A N2A O4A 3.18(14)
Eu1A O7A N3A O9A -168.70(19)
Eu1A O7A N3A O8A 10.57(19)
Eu1A O8A N3A O9A 167.81(17)
Eu1A O8A N3A O7A -11.5(2)
O11A Eu1A N3A O9A 32.7(8)
O12A Eu1A N3A O9A 175.7(7)
O10A Eu1A N3A O9A 112.6(8)
O2A Eu1A N3A O9A -43.8(8)
O8A Eu1A N3A O9A -70.6(8)
O5A Eu1A N3A O9A -163.6(8)
O1A Eu1A N3A O9A -62.5(8)
O4A Eu1A N3A O9A -116.8(8)
N4A Eu1A N3A O9A 43.5(8)
O7A Eu1A N3A O9A 120.7(8)
N1A Eu1A N3A O9A -54.1(8)
N2A Eu1A N3A O9A -139.8(8)
O11A Eu1A N3A O7A -87.99(13)
O12A Eu1A N3A O7A 54.97(16)
O10A Eu1A N3A O7A -8.08(13)
O2A Eu1A N3A O7A -164.49(13)
O8A Eu1A N3A O7A 168.7(2)
O5A Eu1A N3A O7A 75.71(12)
O1A Eu1A N3A O7A 176.80(11)
O4A Eu1A N3A O7A 122.51(12)
N4A Eu1A N3A O7A -77.25(14)
N1A Eu1A N3A O7A -174.80(12)
N2A Eu1A N3A O7A 99.45(13)
O11A Eu1A N3A O8A 103.33(13)
O12A Eu1A N3A O8A -113.71(13)
O10A Eu1A N3A O8A -176.76(13)
O2A Eu1A N3A O8A 26.83(13)
O5A Eu1A N3A O8A -92.97(13)
O1A Eu1A N3A O8A 8.12(16)
O4A Eu1A N3A O8A -46.17(13)
N4A Eu1A N3A O8A 114.07(13)
O7A Eu1A N3A O8A -168.7(2)
N1A Eu1A N3A O8A 16.52(14)
N2A Eu1A N3A O8A -69.22(13)
C5A O13A N4A C3A 1.5(2)
C5A O13A N4A Eu1A -161.54(14)
O11A Eu1A N4A C3A 41.09(19)
O12A Eu1A N4A C3A -121.2(2)
O10A Eu1A N4A C3A -46.2(2)
O2A Eu1A N4A C3A 116.6(2)
O8A Eu1A N4A C3A 66.1(2)
O5A Eu1A N4A C3A -95.3(2)
O1A Eu1A N4A C3A 164.2(2)
O4A Eu1A N4A C3A -176.94(18)
O7A Eu1A N4A C3A 1.3(2)
N1A Eu1A N4A C3A 140.6(2)
N2A Eu1A N4A C3A -143.26(18)
O11A Eu1A N4A O13A -161.43(16)
O12A Eu1A N4A O13A 36.27(14)
O10A Eu1A N4A O13A 111.33(15)
O2A Eu1A N4A O13A -85.93(14)
O8A Eu1A N4A O13A -136.46(13)
O5A Eu1A N4A O13A 62.19(19)
O1A Eu1A N4A O13A -38.34(13)
O4A Eu1A N4A O13A -19.46(18)
O7A Eu1A N4A O13A 158.80(12)
N1A Eu1A N4A O13A -61.90(14)
N2A Eu1A N4A O13A 14.2(2)
O11A P1A N5A C3A 55.0(2)
C17A P1A N5A C3A 175.90(18)
C11A P1A N5A C3A -65.08(19)
C9A O14A N6A C7A 0.0(2)
O12A P2A N7A C7A 54.1(2)
C23A P2A N7A C7A 176.5(2)
C29A P2A N7A C7A -71.4(2)
O13A N4A C3A N5A 178.07(18)
Eu1A N4A C3A N5A -22.2(3)
O13A N4A C3A C4A -1.5(2)
Eu1A N4A C3A C4A 158.30(16)
P1A N5A C3A N4A -35.4(3)
P1A N5A C3A C4A 144.1(2)
N4A C3A C4A C5A 0.9(3)
N5A C3A C4A C5A -178.6(2)
C3A C4A C5A O13A 0.2(3)
C3A C4A C5A C6A 178.1(3)
N4A O13A C5A C4A -1.0(3)
N4A O13A C5A C6A -179.4(2)
O14A N6A C7A N7A -177.9(2)
O14A N6A C7A C8A 0.8(3)
P2A N7A C7A N6A -6.2(3)
P2A N7A C7A C8A 175.3(2)
N6A C7A C8A C9A -1.3(3)
N7A C7A C8A C9A 177.3(2)
C7A C8A C9A O14A 1.3(3)
C7A C8A C9A C10A -177.2(3)
N6A O14A C9A C8A -0.9(3)
N6A O14A C9A C10A 177.9(2)
O11A P1A C11A C12A 18.1(2)
N5A P1A C11A C12A 139.91(18)
C17A P1A C11A C12A -108.36(19)
O11A P1A C11A C16A -159.08(18)
N5A P1A C11A C16A -37.3(2)
C17A P1A C11A C16A 74.5(2)
C16A C11A C12A C13A -0.8(3)
P1A C11A C12A C13A -178.00(18)
C11A C12A C13A C14A 0.5(4)
C12A C13A C14A C15A 0.1(4)
C13A C14A C15A C16A -0.4(4)
C14A C15A C16A C11A 0.0(4)
C12A C11A C16A C15A 0.5(4)
P1A C11A C16A C15A 177.68(18)
O11A P1A C17A C18A -162.75(18)
N5A P1A C17A C18A 76.5(2)
C11A P1A C17A C18A -37.9(2)
O11A P1A C17A C22A 22.7(2)
N5A P1A C17A C22A -98.0(2)
C11A P1A C17A C22A 147.61(18)
C22A C17A C18A C19A 1.1(4)
P1A C17A C18A C19A -173.27(19)
C17A C18A C19A C20A -0.1(4)
C18A C19A C20A C21A -0.8(4)
C19A C20A C21A C22A 0.6(4)
C20A C21A C22A C17A 0.5(4)
C18A C17A C22A C21A -1.3(4)
P1A C17A C22A C21A 173.34(19)
O12A P2A C23A C28A 12.6(2)
N7A P2A C23A C28A -111.3(2)
C29A P2A C23A C28A 136.5(2)
O12A P2A C23A C24A -171.24(18)
N7A P2A C23A C24A 64.9(2)
C29A P2A C23A C24A -47.3(2)
C28A C23A C24A C25A 1.0(4)
P2A C23A C24A C25A -175.2(2)
C23A C24A C25A C26A -0.3(4)
C24A C25A C26A C27A -0.4(4)
C25A C26A C27A C28A 0.4(4)
C26A C27A C28A C23A 0.3(4)
C24A C23A C28A C27A -1.0(4)
P2A C23A C28A C27A 175.1(2)
O12A P2A C29A C30A -141.29(19)
N7A P2A C29A C30A -13.4(2)
C23A P2A C29A C30A 93.6(2)
O12A P2A C29A C34A 43.7(2)
N7A P2A C29A C34A 171.6(2)
C23A P2A C29A C34A -81.4(2)
C34A C29A C30A C31A -0.3(4)
P2A C29A C30A C31A -175.22(19)
C29A C30A C31A C32A 0.3(4)
C30A C31A C32A C33A 0.0(5)
C31A C32A C33A C34A -0.2(6)
C32A C33A C34A C29A 0.2(6)
C30A C29A C34A C33A 0.0(5)
P2A C29A C34A C33A 175.2(3)
O11B Eu1B O1B N1B -57.00(13)
O12B Eu1B O1B N1B 163.97(13)
O10B Eu1B O1B N1B -156.20(11)
O8B Eu1B O1B N1B 21.06(13)
O2B Eu1B O1B N1B -6.17(11)
O4B Eu1B O1B N1B 102.54(12)
O5B Eu1B O1B N1B 82.67(13)
N4B Eu1B O1B N1B -113.89(13)
O7B Eu1B O1B N1B 22.8(2)
N2B Eu1B O1B N1B 94.68(12)
O11B Eu1B O2B N1B 138.32(13)
O12B Eu1B O2B N1B -4.54(15)
O10B Eu1B O2B N1B 112.15(16)
O8B Eu1B O2B N1B -145.26(14)
O4B Eu1B O2B N1B -91.46(13)
O1B Eu1B O2B N1B 6.17(11)
O5B Eu1B O2B N1B -66.41(13)
N4B Eu1B O2B N1B 69.78(13)
O7B Eu1B O2B N1B -163.06(12)
N2B Eu1B O2B N1B -76.52(13)
O11B Eu1B O4B N2B 135.31(12)
O12B Eu1B O4B N2B -78.34(13)
O10B Eu1B O4B N2B -151.60(13)
O8B Eu1B O4B N2B 86.25(13)
O2B Eu1B O4B N2B 37.39(14)
O1B Eu1B O4B N2B -19.00(14)
O5B Eu1B O4B N2B 5.14(12)
N4B Eu1B O4B N2B -107.46(15)
O7B Eu1B O4B N2B 137.81(14)
N1B Eu1B O4B N2B 8.85(14)
O11B Eu1B O5B N2B -113.69(14)
O12B Eu1B O5B N2B 76.36(13)
O10B Eu1B O5B N2B 24.71(15)
O8B Eu1B O5B N2B -88.86(13)
O2B Eu1B O5B N2B -155.99(14)
O4B Eu1B O5B N2B -5.06(12)
O1B Eu1B O5B N2B 150.86(14)
N4B Eu1B O5B N2B 128.89(13)
O7B Eu1B O5B N2B -47.77(13)
N1B Eu1B O5B N2B 178.58(14)
O11B Eu1B O7B N3B 77.65(12)
O12B Eu1B O7B N3B -144.47(12)
O10B Eu1B O7B N3B 168.25(13)
O8B Eu1B O7B N3B -8.79(11)
O2B Eu1B O7B N3B 12.56(13)
O4B Eu1B O7B N3B -100.31(13)
O1B Eu1B O7B N3B -10.9(2)
O5B Eu1B O7B N3B -65.27(13)
N4B Eu1B O7B N3B 117.63(12)
N1B Eu1B O7B N3B 2.50(15)
N2B Eu1B O7B N3B -83.82(12)
O11B Eu1B O8B N3B -65.15(13)
O12B Eu1B O8B N3B 104.81(14)
O10B Eu1B O8B N3B 5.63(14)
O2B Eu1B O8B N3B -148.96(14)
O4B Eu1B O8B N3B 78.29(13)
O1B Eu1B O8B N3B -172.05(12)
O5B Eu1B O8B N3B 130.33(13)
N4B Eu1B O8B N3B -90.36(14)
O7B Eu1B O8B N3B 8.77(11)
N1B Eu1B O8B N3B -163.15(13)
N2B Eu1B O8B N3B 104.05(13)
O11B Eu1B O10B C1B 83.4(2)
O12B Eu1B O10B C1B -125.4(2)
O8B Eu1B O10B C1B 18.2(2)
O2B Eu1B O10B C1B 109.1(2)
O4B Eu1B O10B C1B -50.2(2)
O1B Eu1B O10B C1B -164.7(2)
O5B Eu1B O10B C1B -72.7(2)
N4B Eu1B O10B C1B 153.8(2)
O7B Eu1B O10B C1B 15.6(2)
N1B Eu1B O10B C1B 172.3(2)
N2B Eu1B O10B C1B -62.1(2)
N5B P1B O11B Eu1B -9.39(17)
C11B P1B O11B Eu1B -125.03(14)
C17B P1B O11B Eu1B 109.34(14)
O12B Eu1B O11B P1B 4.12(19)
O10B Eu1B O11B P1B 51.78(14)
O8B Eu1B O11B P1B 174.87(15)
O2B Eu1B O11B P1B -118.31(15)
O4B Eu1B O11B P1B 124.93(13)
O1B Eu1B O11B P1B -80.39(15)
O5B Eu1B O11B P1B -160.12(11)
N4B Eu1B O11B P1B -22.97(13)
O7B Eu1B O11B P1B 122.46(15)
N1B Eu1B O11B P1B -101.64(14)
N2B Eu1B O11B P1B 156.31(12)
N7B P2B O12B Eu1B -50.1(7)
C29B P2B O12B Eu1B -164.7(6)
C23B P2B O12B Eu1B 71.2(7)
O11B Eu1B O12B P2B 28.4(7)
O10B Eu1B O12B P2B -22.1(6)
O8B Eu1B O12B P2B -136.1(6)
O2B Eu1B O12B P2B 136.6(6)
O4B Eu1B O12B P2B -109.4(6)
O1B Eu1B O12B P2B 127.8(7)
O5B Eu1B O12B P2B -161.5(7)
N4B Eu1B O12B P2B 54.3(6)
O7B Eu1B O12B P2B -68.4(7)
N1B Eu1B O12B P2B 134.7(6)
N2B Eu1B O12B P2B -135.3(7)
Eu1B O1B N1B O3B -168.83(18)
Eu1B O1B N1B O2B 10.48(19)
Eu1B O2B N1B O3B 168.65(18)
Eu1B O2B N1B O1B -10.65(19)
O11B Eu1B N1B O3B -131.7(10)
O12B Eu1B N1B O3B 85.0(10)
O10B Eu1B N1B O3B 142.6(10)
O8B Eu1B N1B O3B -60.1(10)
O2B Eu1B N1B O3B -91.0(10)
O4B Eu1B N1B O3B 10.8(10)
O1B Eu1B N1B O3B 100.1(10)
O5B Eu1B N1B O3B 13.9(10)
N4B Eu1B N1B O3B 160.4(10)
O7B Eu1B N1B O3B -68.6(10)
N2B Eu1B N1B O3B 14.5(10)
O11B Eu1B N1B O1B 128.16(12)
O12B Eu1B N1B O1B -15.10(13)
O10B Eu1B N1B O1B 42.47(19)
O8B Eu1B N1B O1B -160.16(13)
O2B Eu1B N1B O1B 168.8(2)
O4B Eu1B N1B O1B -89.28(13)
O5B Eu1B N1B O1B -86.18(13)
N4B Eu1B N1B O1B 60.32(12)
O7B Eu1B N1B O1B -168.70(11)
N2B Eu1B N1B O1B -85.57(12)
O11B Eu1B N1B O2B -40.69(13)
O12B Eu1B N1B O2B 176.05(13)
O10B Eu1B N1B O2B -126.38(15)
O8B Eu1B N1B O2B 30.99(13)
O4B Eu1B N1B O2B 101.87(13)
O1B Eu1B N1B O2B -168.8(2)
O5B Eu1B N1B O2B 104.98(14)
N4B Eu1B N1B O2B -108.52(13)
O7B Eu1B N1B O2B 22.45(16)
N2B Eu1B N1B O2B 105.58(13)
Eu1B O4B N2B O6B 171.1(2)
Eu1B O4B N2B O5B -8.9(2)
Eu1B O5B N2B O6B -171.2(2)
Eu1B O5B N2B O4B 8.8(2)
O11B Eu1B N2B O6B -160.7(13)
O12B Eu1B N2B O6B 1.4(13)
O10B Eu1B N2B O6B -63.0(13)
O8B Eu1B N2B O6B -18E1(10)
O2B Eu1B N2B O6B 120.5(13)
O4B Eu1B N2B O6B -92.1(14)
O1B Eu1B N2B O6B 70.5(13)
O5B Eu1B N2B O6B 97.1(13)
N4B Eu1B N2B O6B 18.1(14)
O7B Eu1B N2B O6B -129.8(13)
N1B Eu1B N2B O6B 95.8(13)
O11B Eu1B N2B O4B -68.58(17)
O12B Eu1B N2B O4B 93.56(13)
O10B Eu1B N2B O4B 29.15(14)
O8B Eu1B N2B O4B -86.90(13)
O2B Eu1B N2B O4B -147.40(13)
O1B Eu1B N2B O4B 162.59(13)
O5B Eu1B N2B O4B -170.8(2)
N4B Eu1B N2B O4B 110.25(14)
O7B Eu1B N2B O4B -37.66(13)
N1B Eu1B N2B O4B -172.06(13)
O11B Eu1B N2B O5B 102.18(15)
O12B Eu1B N2B O5B -95.68(13)
O10B Eu1B N2B O5B -160.09(12)
O8B Eu1B N2B O5B 83.86(13)
O2B Eu1B N2B O5B 23.36(13)
O4B Eu1B N2B O5B 170.8(2)
O1B Eu1B N2B O5B -26.65(13)
N4B Eu1B N2B O5B -78.99(16)
O7B Eu1B N2B O5B 133.10(13)
N1B Eu1B N2B O5B -1.30(13)
Eu1B O7B N3B O9B -164.39(19)
Eu1B O7B N3B O8B 14.87(19)
Eu1B O8B N3B O9B 163.07(18)
Eu1B O8B N3B O7B -16.2(2)
O11B Eu1B N3B O9B 25.4(6)
O12B Eu1B N3B O9B 169.1(6)
O10B Eu1B N3B O9B 105.2(6)
O8B Eu1B N3B O9B -79.8(6)
O2B Eu1B N3B O9B -52.0(6)
O4B Eu1B N3B O9B -173.9(6)
O1B Eu1B N3B O9B -69.3(6)
O5B Eu1B N3B O9B -126.8(6)
N4B Eu1B N3B O9B 34.7(6)
O7B Eu1B N3B O9B 116.2(6)
N1B Eu1B N3B O9B -61.9(6)
N2B Eu1B N3B O9B -150.8(6)
O11B Eu1B N3B O7B -90.71(13)
O12B Eu1B N3B O7B 52.98(16)
O10B Eu1B N3B O7B -11.00(12)
O8B Eu1B N3B O7B 164.0(2)
O2B Eu1B N3B O7B -168.20(13)
O4B Eu1B N3B O7B 69.90(12)
O1B Eu1B N3B O7B 174.50(11)
O5B Eu1B N3B O7B 117.03(12)
N4B Eu1B N3B O7B -81.41(14)
N1B Eu1B N3B O7B -178.10(12)
N2B Eu1B N3B O7B 93.08(12)
O11B Eu1B N3B O8B 105.25(13)
O12B Eu1B N3B O8B -111.06(14)
O10B Eu1B N3B O8B -175.04(13)
O2B Eu1B N3B O8B 27.76(13)
O4B Eu1B N3B O8B -94.14(13)
O1B Eu1B N3B O8B 10.47(16)
O5B Eu1B N3B O8B -47.01(13)
N4B Eu1B N3B O8B 114.55(13)
O7B Eu1B N3B O8B -164.0(2)
N1B Eu1B N3B O8B 17.86(14)
N2B Eu1B N3B O8B -70.95(13)
C5B O13B N4B C3B 1.3(2)
C5B O13B N4B Eu1B -163.92(14)
O11B Eu1B N4B C3B 42.21(19)
O12B Eu1B N4B C3B -120.9(2)
O10B Eu1B N4B C3B -45.98(19)
O8B Eu1B N4B C3B 67.9(2)
O2B Eu1B N4B C3B 118.21(19)
O4B Eu1B N4B C3B -92.2(2)
O1B Eu1B N4B C3B 165.6(2)
O5B Eu1B N4B C3B -172.91(17)
O7B Eu1B N4B C3B 3.1(2)
N1B Eu1B N4B C3B 142.2(2)
N2B Eu1B N4B C3B -137.08(18)
O11B Eu1B N4B O13B -156.89(16)
O12B Eu1B N4B O13B 39.99(14)
O10B Eu1B N4B O13B 114.92(15)
O8B Eu1B N4B O13B -131.16(13)
O2B Eu1B N4B O13B -80.89(15)
O4B Eu1B N4B O13B 68.73(18)
O1B Eu1B N4B O13B -33.51(14)
O5B Eu1B N4B O13B -12.01(19)
O7B Eu1B N4B O13B 164.01(13)
N1B Eu1B N4B O13B -56.89(15)
N2B Eu1B N4B O13B 23.8(2)
O11B P1B N5B C3B 54.7(2)
C11B P1B N5B C3B 176.06(17)
C17B P1B N5B C3B -65.69(19)
C9B O14B N6B C7B -0.1(3)
O12B P2B N7B C7B 64.1(2)
C29B P2B N7B C7B -174.7(2)
C23B P2B N7B C7B -59.8(2)
Eu1B O10B C1B C2B -134.2(2)
O13B N4B C3B N5B 177.42(18)
Eu1B N4B C3B N5B -19.4(3)
O13B N4B C3B C4B -1.4(2)
Eu1B N4B C3B C4B 161.77(15)
P1B N5B C3B N4B -38.9(3)
P1B N5B C3B C4B 139.8(2)
N4B C3B C4B C5B 1.1(3)
N5B C3B C4B C5B -177.7(2)
C3B C4B C5B O13B -0.2(3)
C3B C4B C5B C6B 177.3(3)
N4B O13B C5B C4B -0.7(3)
N4B O13B C5B C6B -178.7(2)
O14B N6B C7B N7B 179.0(2)
O14B N6B C7B C8B -0.6(3)
P2B N7B C7B N6B -15.5(3)
P2B N7B C7B C8B 164.1(2)
N6B C7B C8B C9B 1.1(3)
N7B C7B C8B C9B -178.5(3)
C7B C8B C9B O14B -1.1(3)
C7B C8B C9B C10B 179.4(4)
N6B O14B C9B C8B 0.8(3)
N6B O14B C9B C10B -179.6(3)
O11B P1B C11B C12B -159.02(18)
N5B P1B C11B C12B 79.6(2)
C17B P1B C11B C12B -34.8(2)
O11B P1B C11B C16B 24.2(2)
N5B P1B C11B C16B -97.18(19)
C17B P1B C11B C16B 148.45(18)
C16B C11B C12B C13B 0.0(3)
P1B C11B C12B C13B -176.70(18)
C11B C12B C13B C14B 0.2(4)
C12B C13B C14B C15B 0.0(4)
C13B C14B C15B C16B -0.4(4)
C14B C15B C16B C11B 0.6(4)
C12B C11B C16B C15B -0.4(3)
P1B C11B C16B C15B 176.46(18)
O11B P1B C17B C22B -158.95(18)
N5B P1B C17B C22B -36.7(2)
C11B P1B C17B C22B 75.2(2)
O11B P1B C17B C18B 18.8(2)
N5B P1B C17B C18B 141.03(18)
C11B P1B C17B C18B -107.06(19)
C22B C17B C18B C19B -0.8(3)
P1B C17B C18B C19B -178.58(18)
C17B C18B C19B C20B 0.3(4)
C18B C19B C20B C21B 0.2(4)
C19B C20B C21B C22B -0.2(4)
C20B C21B C22B C17B -0.3(4)
C18B C17B C22B C21B 0.8(3)
P1B C17B C22B C21B 178.54(18)
O12B P2B C23B C24B 32.4(2)
N7B P2B C23B C24B 159.1(2)
C29B P2B C23B C24B -92.8(2)
O12B P2B C23B C28B -149.15(19)
N7B P2B C23B C28B -22.4(2)
C29B P2B C23B C28B 85.7(2)
C28B C23B C24B C25B -1.2(4)
P2B C23B C24B C25B 177.2(2)
C23B C24B C25B C26B 0.5(5)
C24B C25B C26B C27B 0.7(5)
C25B C26B C27B C28B -1.2(5)
C26B C27B C28B C23B 0.5(4)
C24B C23B C28B C27B 0.7(4)
P2B C23B C28B C27B -177.7(2)
O12B P2B C29B C30B -168.31(19)
N7B P2B C29B C30B 68.1(2)
C23B P2B C29B C30B -43.8(2)
O12B P2B C29B C34B 17.8(2)
N7B P2B C29B C34B -105.8(2)
C23B P2B C29B C34B 142.35(19)
C34B C29B C30B C31B 1.6(4)
P2B C29B C30B C31B -172.3(2)
C29B C30B C31B C32B -0.5(4)
C30B C31B C32B C33B -1.4(4)
C31B C32B C33B C34B 2.2(4)
C32B C33B C34B C29B -1.1(4)
C30B C29B C34B C33B -0.8(4)
P2B C29B C34B C33B 173.16(19)
O11A Eu1A O10A C1'A 98.3(6)
O12A Eu1A O10A C1'A -110.7(6)
O2A Eu1A O10A C1'A 121.5(6)
O8A Eu1A O10A C1'A 32.5(6)
O5A Eu1A O10A C1'A -34.0(6)
O1A Eu1A O10A C1'A -150.7(6)
O4A Eu1A O10A C1'A -57.2(6)
N4A Eu1A O10A C1'A 169.4(6)
O7A Eu1A O10A C1'A 30.4(6)
N1A Eu1A O10A C1'A -175.2(6)
N2A Eu1A O10A C1'A -44.6(6)
O11A Eu1A O10A C1A 48.2(4)
O12A Eu1A O10A C1A -160.8(4)
O2A Eu1A O10A C1A 71.4(4)
O8A Eu1A O10A C1A -17.6(4)
O5A Eu1A O10A C1A -84.1(4)
O1A Eu1A O10A C1A 159.3(4)
O4A Eu1A O10A C1A -107.3(4)
N4A Eu1A O10A C1A 119.3(4)
O7A Eu1A O10A C1A -19.7(4)
N1A Eu1A O10A C1A 134.7(4)
N2A Eu1A O10A C1A -94.7(4)
C1'A O10A C1A C2A 47.7(6)
Eu1A O10A C1A C2A 164.0(3)
C1A O10A C1'A C2'A -42.4(7)
Eu1A O10A C1'A C2'A -145.3(4)
C3'S O2S C3S C4S -61(3)
C3RS O2S C3S C4S 45.8(17)
C3S O2S C3'S C4'S 57(3)
C3RS O2S C3'S C4'S 12.7(10)
C3S O2S C3RS C4RS -37.0(16)
C3'S O2S C3RS C4RS -2.9(14)
